data_7232558
loop_
_publ_author_name
'Haddow, Mairi F.'
'Newland, Robert J.'
'Tegner, Bengt E.'
'Mansell, Stephen M.'

_publ_section_title
;
 Reversible temperature-induced polymorphic phase transitions of [Y(OAr)3]
 and [Ce(OAr)3] (Ar = 2,6-tBu2-4-MeC6H2): interconversions between
 pyramidal and planar geometries
;
_journal_issue 18
_journal_name_full CrystEngComm
_journal_page_first 2884
_journal_paper_doi 10.1039/C9CE00184K
_journal_volume 21
_journal_year 2019
_chemical_formula_moiety 'C45 H69 O3 Y'
_chemical_formula_sum 'C45 H69 O3 Y'
_chemical_formula_weight 746.91
_space_group_crystal_system triclinic
_space_group_IT_number 2
_space_group_name_Hall '-P 1'
_space_group_name_H-M_alt 'P -1'
_symmetry_space_group_name_Hall '-P 1'
_symmetry_space_group_name_H-M 'P -1'
_atom_sites_solution_hydrogens geom
_audit_creation_date 2018-06-25
_audit_creation_method
;
Olex2 1.2
(compiled 2017.03.28 svn.r3405 for OlexSys, GUI svn.r5337)
;
_audit_update_record
;
2018-10-25 deposited with the CCDC.    2019-04-01 downloaded from the CCDC.
;
_cell_angle_alpha 76.182(4)
_cell_angle_beta 86.604(3)
_cell_angle_gamma 80.933(3)
_cell_formula_units_Z 10
_cell_length_a 9.6910(6)
_cell_length_b 25.0295(17)
_cell_length_c 45.485(3)
_cell_measurement_reflns_used 9062
_cell_measurement_temperature 100(2)
_cell_measurement_theta_max 30.32
_cell_measurement_theta_min 2.31
_cell_volume 10577.0(12)
_computing_molecular_graphics 'Olex2 (Dolomanov et al., 2009)'
_computing_publication_material 'Olex2 (Dolomanov et al., 2009)'
_computing_structure_refinement 'ShelXL (Sheldrick, 2015)'
_diffrn_ambient_temperature 100(2)
_diffrn_measured_fraction_theta_full 1.000
_diffrn_measured_fraction_theta_max 0.992
_diffrn_measurement_device_type 'Bruker APEX-II CCD'
_diffrn_measurement_method '\f and \w scans'
_diffrn_radiation_type MoK\a
_diffrn_radiation_wavelength 0.71073
_diffrn_reflns_av_R_equivalents 0.0870
_diffrn_reflns_av_unetI/netI 0.1105
_diffrn_reflns_Laue_measured_fraction_full 1.000
_diffrn_reflns_Laue_measured_fraction_max 0.992
_diffrn_reflns_limit_h_max 13
_diffrn_reflns_limit_h_min -10
_diffrn_reflns_limit_k_max 35
_diffrn_reflns_limit_k_min -31
_diffrn_reflns_limit_l_max 65
_diffrn_reflns_limit_l_min -64
_diffrn_reflns_number 279802
_diffrn_reflns_point_group_measured_fraction_full 1.000
_diffrn_reflns_point_group_measured_fraction_max 0.992
_diffrn_reflns_theta_full 25.242
_diffrn_reflns_theta_max 30.671
_diffrn_reflns_theta_min 0.847
_exptl_absorpt_coefficient_mu 1.414
_exptl_absorpt_correction_T_max 0.7461
_exptl_absorpt_correction_T_min 0.6429
_exptl_absorpt_correction_type multi-scan
_exptl_absorpt_process_details
'SADABS-2014/5 (Bruker,2014/5) was used for absorption correction. wR2(int) was 0.0686 before and 0.0589 after correction. The Ratio of minimum to maximum transmission is 0.8617. The \l/2 correction factor is 0.00150.'
_exptl_crystal_colour colourless
_exptl_crystal_density_diffrn 1.173
_exptl_crystal_description block
_exptl_crystal_F_000 4020
_exptl_crystal_size_max 0.60
_exptl_crystal_size_mid 0.50
_exptl_crystal_size_min 0.40
_refine_diff_density_max 2.905
_refine_diff_density_min -1.095
_refine_diff_density_rms 0.093
_refine_ls_extinction_method none
_refine_ls_goodness_of_fit_ref 1.014
_refine_ls_hydrogen_treatment constr
_refine_ls_matrix_type full
_refine_ls_number_parameters 2311
_refine_ls_number_reflns 64948
_refine_ls_number_restraints 0
_refine_ls_restrained_S_all 1.014
_refine_ls_R_factor_all 0.1354
_refine_ls_R_factor_gt 0.0631
_refine_ls_shift/su_max 0.003
_refine_ls_shift/su_mean 0.000
_refine_ls_structure_factor_coef Fsqd
_refine_ls_weighting_details 'w=1/[\s^2^(Fo^2^)+(0.0597P)^2^+4.1334P] where P=(Fo^2^+2Fc^2^)/3'
_refine_ls_weighting_scheme calc
_refine_ls_wR_factor_gt 0.1284
_refine_ls_wR_factor_ref 0.1513
_reflns_Friedel_coverage 0.000
_reflns_number_gt 37286
_reflns_number_total 64948
_reflns_threshold_expression 'I > 2\s(I)'
_cod_data_source_file c9ce00184k2.cif
_cod_data_source_block 100k_orig
_cod_depositor_comments 'Adding full bibliography for 7232556--7232561.cif.'
_cod_database_code 7232558
_shelx_shelxl_version_number 2014/7
_shelx_space_group_comment
;
The symmetry employed for this shelxl refinement is uniquely defined
by the following loop, which should always be used as a source of
symmetry information in preference to the above space-group names.
They are only intended as comments.
;
_shelx_estimated_absorpt_t_max 0.602
_shelx_estimated_absorpt_t_min 0.484
_olex2_refinement_description
;
1. Fixed Uiso
 At 1.2 times of:
  All C(H) groups
 At 1.5 times of:
  All C(H,H,H) groups
2.a Aromatic/amide H refined with riding coordinates:
 C3A(H3A), C5A(H5A), C18A(H18A), C20A(H20A), C33A(H33A), C35A(H35A), C3B(H3B),
 C5B(H5B), C18B(H18B), C20B(H20B), C33B(H33B), C35B(H35B), C3C(H3C), C5C(H5C),
 C18C(H18C), C20C(H20C), C33C(H33C), C35C(H35C), C3D(H3D), C5D(H5D), C18D(H18D),
  C20D(H20D), C33D(H33D), C35D(H35D), C3E(H3E), C5E(H5E), C18E(H18E),
 C20E(H20E), C33E(H33E), C35E(H35E)
2.b Idealised Me refined as rotating group:
 C8A(H8AA,H8AB,H8AC), C9A(H9AA,H9AB,H9AC), C10A(H10A,H10B,H10C), C11A(H11A,
 H11B,H11C), C13A(H13A,H13B,H13C), C14A(H14A,H14B,H14C), C15A(H15A,H15B,H15C),
 C23A(H23A,H23B,H23C), C24A(H24A,H24B,H24C), C25A(H25A,H25B,H25C), C26A(H26A,
 H26B,H26C), C28A(H28A,H28B,H28C), C29A(H29A,H29B,H29C), C30A(H30A,H30B,H30C),
 C38A(H38A,H38B,H38C), C39A(H39A,H39B,H39C), C40A(H40A,H40B,H40C), C41A(H41A,
 H41B,H41C), C43A(H43A,H43B,H43C), C44A(H44A,H44B,H44C), C45A(H45A,H45B,H45C),
 C8B(H8BA,H8BB,H8BC), C9B(H9BA,H9BB,H9BC), C10B(H10D,H10E,H10F), C11B(H11D,H11E,
 H11F), C13B(H13D,H13E,H13F), C14B(H14D,H14E,H14F), C15B(H15D,H15E,H15F),
 C23B(H23D,H23E,H23F), C24B(H24D,H24E,H24F), C25B(H25D,H25E,H25F), C26B(H26D,
 H26E,H26F), C28B(H28D,H28E,H28F), C29B(H29D,H29E,H29F), C30B(H30D,H30E,H30F),
 C38B(H38D,H38E,H38F), C39B(H39D,H39E,H39F), C40B(H40D,H40E,H40F), C41B(H41D,
 H41E,H41F), C43B(H43D,H43E,H43F), C44B(H44D,H44E,H44F), C45B(H45D,H45E,H45F),
 C8C(H8CA,H8CB,H8CC), C9C(H9CA,H9CB,H9CC), C10C(H10G,H10H,H10I), C11C(H11G,H11H,
 H11I), C13C(H13G,H13H,H13I), C14C(H14G,H14H,H14I), C15C(H15G,H15H,H15I),
 C23C(H23G,H23H,H23I), C24C(H24G,H24H,H24I), C25C(H25G,H25H,H25I), C26C(H26G,
 H26H,H26I), C28C(H28G,H28H,H28I), C29C(H29G,H29H,H29I), C30C(H30G,H30H,H30I),
 C38C(H38G,H38H,H38I), C39C(H39G,H39H,H39I), C40C(H40G,H40H,H40I), C41C(H41G,
 H41H,H41I), C43C(H43G,H43H,H43I), C44C(H44G,H44H,H44I), C45C(H45G,H45H,H45I),
 C8D(H8DA,H8DB,H8DC), C9D(H9DA,H9DB,H9DC), C10D(H10J,H10K,H10L), C11D(H11J,H11K,
 H11L), C13D(H13J,H13K,H13L), C14D(H14J,H14K,H14L), C15D(H15J,H15K,H15L),
 C23D(H23J,H23K,H23L), C24D(H24J,H24K,H24L), C25D(H25J,H25K,H25L), C26D(H26J,
 H26K,H26L), C28D(H28J,H28K,H28L), C29D(H29J,H29K,H29L), C30D(H30J,H30K,H30L),
 C38D(H38J,H38K,H38L), C39D(H39J,H39K,H39L), C40D(H40J,H40K,H40L), C41D(H41J,
 H41K,H41L), C43D(H43J,H43K,H43L), C44D(H44J,H44K,H44L), C45D(H45J,H45K,H45L),
 C8E(H8EA,H8EB,H8EC), C9E(H9EA,H9EB,H9EC), C10E(H10M,H10N,H10O), C11E(H11M,H11N,
 H11O), C13E(H13M,H13N,H13O), C14E(H14M,H14N,H14O), C15E(H15M,H15N,H15O),
 C23E(H23M,H23N,H23O), C24E(H24M,H24N,H24O), C25E(H25M,H25N,H25O), C26E(H26M,
 H26N,H26O), C28E(H28M,H28N,H28O), C29E(H29M,H29N,H29O), C30E(H30M,H30N,H30O),
 C38E(H38M,H38N,H38O), C39E(H39M,H39N,H39O), C40E(H40M,H40N,H40O), C41E(H41M,
 H41N,H41O), C43E(H43M,H43N,H43O), C44E(H44M,H44N,H44O), C45E(H45M,H45N,H45O)
;
_olex2_submission_special_instructions 'No special instructions were received'

loop_
_space_group_symop_operation_xyz
'x, y, z'
'-x, -y, -z'

loop_
_atom_site_label
_atom_site_type_symbol
_atom_site_fract_x
_atom_site_fract_y
_atom_site_fract_z
_atom_site_U_iso_or_equiv
_atom_site_adp_type
_atom_site_occupancy
_atom_site_site_symmetry_order
_atom_site_calc_flag
_atom_site_refinement_flags_posn
Y1A Y 0.63928(3) 0.48936(2) 0.88791(2) 0.01372(6) Uani 1 1 d .
O1A O 0.68386(18) 0.56637(7) 0.88795(4) 0.0144(4) Uani 1 1 d .
O2A O 0.66655(18) 0.43464(7) 0.92906(4) 0.0146(4) Uani 1 1 d .
O3A O 0.71480(18) 0.45970(7) 0.85094(4) 0.0144(4) Uani 1 1 d .
C1A C 0.6794(3) 0.62210(11) 0.88289(6) 0.0128(5) Uani 1 1 d .
C2A C 0.5691(3) 0.65840(11) 0.86672(6) 0.0146(6) Uani 1 1 d .
C3A C 0.5716(3) 0.71574(12) 0.86185(7) 0.0188(6) Uani 1 1 d .
H3A H 0.4992 0.7402 0.8512 0.023 Uiso 1 1 calc R
C4A C 0.6769(3) 0.73758(12) 0.87211(7) 0.0200(6) Uani 1 1 d .
C5A C 0.7839(3) 0.70077(11) 0.88833(7) 0.0168(6) Uani 1 1 d .
H5A H 0.8555 0.7150 0.8952 0.020 Uiso 1 1 calc R
C6A C 0.7874(3) 0.64347(11) 0.89460(6) 0.0132(6) Uani 1 1 d .
C7A C 0.4409(3) 0.64293(11) 0.85355(6) 0.0151(6) Uani 1 1 d .
C8A C 0.4383(3) 0.58068(11) 0.85591(7) 0.0173(6) Uani 1 1 d .
H8AA H 0.5206 0.5655 0.8461 0.026 Uiso 1 1 calc GR
H8AB H 0.3568 0.5764 0.8462 0.026 Uiso 1 1 calc GR
H8AC H 0.4359 0.5614 0.8768 0.026 Uiso 1 1 calc GR
C9A C 0.4322(3) 0.67112(12) 0.81950(7) 0.0219(7) Uani 1 1 d .
H9AA H 0.4190 0.7108 0.8169 0.033 Uiso 1 1 calc GR
H9AB H 0.3549 0.6606 0.8111 0.033 Uiso 1 1 calc GR
H9AC H 0.5173 0.6595 0.8093 0.033 Uiso 1 1 calc GR
C10A C 0.3075(3) 0.66370(13) 0.86995(7) 0.0236(7) Uani 1 1 d .
H10A H 0.3100 0.6445 0.8909 0.035 Uiso 1 1 calc GR
H10B H 0.2274 0.6566 0.8609 0.035 Uiso 1 1 calc GR
H10C H 0.3018 0.7029 0.8683 0.035 Uiso 1 1 calc GR
C11A C 0.6749(4) 0.79954(12) 0.86570(8) 0.0308(8) Uani 1 1 d .
H11A H 0.6214 0.8172 0.8480 0.046 Uiso 1 1 calc GR
H11B H 0.7688 0.8078 0.8624 0.046 Uiso 1 1 calc GR
H11C H 0.6332 0.8132 0.8827 0.046 Uiso 1 1 calc GR
C12A C 0.9049(3) 0.60461(11) 0.91397(6) 0.0148(6) Uani 1 1 d .
C13A C 1.0056(3) 0.63743(12) 0.92480(7) 0.0222(7) Uani 1 1 d .
H13A H 1.0467 0.6603 0.9076 0.033 Uiso 1 1 calc GR
H13B H 1.0779 0.6119 0.9365 0.033 Uiso 1 1 calc GR
H13C H 0.9550 0.6605 0.9371 0.033 Uiso 1 1 calc GR
C14A C 0.8426(3) 0.56961(13) 0.94262(7) 0.0223(7) Uani 1 1 d .
H14A H 0.7908 0.5938 0.9542 0.034 Uiso 1 1 calc GR
H14B H 0.9167 0.5459 0.9546 0.034 Uiso 1 1 calc GR
H14C H 0.7815 0.5473 0.9370 0.034 Uiso 1 1 calc GR
C15A C 0.9929(3) 0.56719(12) 0.89536(7) 0.0205(6) Uani 1 1 d .
H15A H 0.9333 0.5468 0.8876 0.031 Uiso 1 1 calc GR
H15B H 1.0618 0.5416 0.9080 0.031 Uiso 1 1 calc GR
H15C H 1.0387 0.5898 0.8788 0.031 Uiso 1 1 calc GR
C16A C 0.6418(3) 0.40941(10) 0.95850(6) 0.0109(5) Uani 1 1 d .
C17A C 0.5092(3) 0.42148(10) 0.97172(6) 0.0112(5) Uani 1 1 d .
C18A C 0.4862(3) 0.39534(11) 1.00193(6) 0.0154(6) Uani 1 1 d .
H18A H 0.3987 0.4030 1.0109 0.018 Uiso 1 1 calc R
C19A C 0.5891(3) 0.35836(11) 1.01904(7) 0.0185(6) Uani 1 1 d .
C20A C 0.7182(3) 0.34723(11) 1.00553(6) 0.0170(6) Uani 1 1 d .
H20A H 0.7876 0.3225 1.0170 0.020 Uiso 1 1 calc R
C21A C 0.7497(3) 0.37150(11) 0.97523(6) 0.0135(6) Uani 1 1 d .
C22A C 0.3913(3) 0.46293(11) 0.95387(6) 0.0141(6) Uani 1 1 d .
C23A C 0.2547(3) 0.46784(13) 0.97260(7) 0.0228(7) Uani 1 1 d .
H23A H 0.2241 0.4321 0.9788 0.034 Uiso 1 1 calc GR
H23B H 0.1843 0.4937 0.9605 0.034 Uiso 1 1 calc GR
H23C H 0.2702 0.4808 0.9902 0.034 Uiso 1 1 calc GR
C24A C 0.4323(3) 0.52148(11) 0.94569(7) 0.0189(6) Uani 1 1 d .
H24A H 0.4376 0.5342 0.9638 0.028 Uiso 1 1 calc GR
H24B H 0.3634 0.5464 0.9327 0.028 Uiso 1 1 calc GR
H24C H 0.5217 0.5205 0.9354 0.028 Uiso 1 1 calc GR
C25A C 0.3564(3) 0.44354(13) 0.92571(7) 0.0222(7) Uani 1 1 d .
H25A H 0.4412 0.4343 0.9148 0.033 Uiso 1 1 calc GR
H25B H 0.2964 0.4729 0.9128 0.033 Uiso 1 1 calc GR
H25C H 0.3098 0.4114 0.9320 0.033 Uiso 1 1 calc GR
C26A C 0.5585(4) 0.33179(13) 1.05173(7) 0.0309(8) Uani 1 1 d .
H26A H 0.5132 0.3598 1.0617 0.046 Uiso 1 1 calc GR
H26B H 0.6444 0.3143 1.0616 0.046 Uiso 1 1 calc GR
H26C H 0.4984 0.3044 1.0527 0.046 Uiso 1 1 calc GR
C27A C 0.8929(3) 0.35704(12) 0.96100(7) 0.0209(7) Uani 1 1 d .
C28A C 0.9932(3) 0.31661(16) 0.98391(8) 0.0406(10) Uani 1 1 d .
H28A H 1.0005 0.3322 1.0010 0.061 Uiso 1 1 calc GR
H28B H 1.0838 0.3106 0.9745 0.061 Uiso 1 1 calc GR
H28C H 0.9580 0.2818 0.9905 0.061 Uiso 1 1 calc GR
C29A C 0.8805(3) 0.32898(13) 0.93492(7) 0.0287(8) Uani 1 1 d .
H29A H 0.8401 0.2955 0.9425 0.043 Uiso 1 1 calc GR
H29B H 0.9716 0.3200 0.9263 0.043 Uiso 1 1 calc GR
H29C H 0.8220 0.3539 0.9196 0.043 Uiso 1 1 calc GR
C30A C 0.9625(3) 0.40939(14) 0.94935(9) 0.0375(9) Uani 1 1 d .
H30A H 0.9092 0.4341 0.9331 0.056 Uiso 1 1 calc GR
H30B H 1.0557 0.3991 0.9421 0.056 Uiso 1 1 calc GR
H30C H 0.9660 0.4277 0.9655 0.056 Uiso 1 1 calc GR
C31A C 0.7433(3) 0.44368(11) 0.82451(6) 0.0138(6) Uani 1 1 d .
C32A C 0.6574(3) 0.40931(11) 0.81597(7) 0.0162(6) Uani 1 1 d .
C33A C 0.6827(3) 0.39727(11) 0.78749(7) 0.0208(7) Uani 1 1 d .
H33A H 0.6264 0.3752 0.7814 0.025 Uiso 1 1 calc R
C34A C 0.7883(3) 0.41692(12) 0.76796(7) 0.0230(7) Uani 1 1 d .
C35A C 0.8747(3) 0.44804(11) 0.77776(7) 0.0199(6) Uani 1 1 d .
H35A H 0.9479 0.4602 0.7651 0.024 Uiso 1 1 calc R
C36A C 0.8567(3) 0.46188(11) 0.80579(7) 0.0156(6) Uani 1 1 d .
C37A C 0.5419(3) 0.38514(12) 0.83717(7) 0.0241(7) Uani 1 1 d .
C38A C 0.4693(4) 0.34585(15) 0.82413(9) 0.0403(9) Uani 1 1 d .
H38A H 0.4239 0.3662 0.8057 0.060 Uiso 1 1 calc GR
H38B H 0.4011 0.3306 0.8386 0.060 Uiso 1 1 calc GR
H38C H 0.5375 0.3162 0.8199 0.060 Uiso 1 1 calc GR
C39A C 0.6057(3) 0.35036(13) 0.86723(8) 0.0312(8) Uani 1 1 d .
H39A H 0.6685 0.3188 0.8635 0.047 Uiso 1 1 calc GR
H39B H 0.5324 0.3377 0.8810 0.047 Uiso 1 1 calc GR
H39C H 0.6559 0.3728 0.8759 0.047 Uiso 1 1 calc GR
C40A C 0.4261(3) 0.43140(13) 0.84284(8) 0.0275(7) Uani 1 1 d .
H40A H 0.4668 0.4584 0.8499 0.041 Uiso 1 1 calc GR
H40B H 0.3606 0.4156 0.8578 0.041 Uiso 1 1 calc GR
H40C H 0.3786 0.4491 0.8243 0.041 Uiso 1 1 calc GR
C41A C 0.8116(4) 0.40419(14) 0.73704(8) 0.0363(9) Uani 1 1 d .
H41A H 0.7498 0.3791 0.7348 0.054 Uiso 1 1 calc GR
H41B H 0.9067 0.3874 0.7350 0.054 Uiso 1 1 calc GR
H41C H 0.7932 0.4381 0.7217 0.054 Uiso 1 1 calc GR
C42A C 0.9568(3) 0.49557(12) 0.81580(7) 0.0179(6) Uani 1 1 d .
C43A C 1.0785(3) 0.50688(14) 0.79279(8) 0.0289(8) Uani 1 1 d .
H43A H 1.1292 0.4722 0.7901 0.043 Uiso 1 1 calc GR
H43B H 1.1401 0.5269 0.8003 0.043 Uiso 1 1 calc GR
H43C H 1.0420 0.5286 0.7738 0.043 Uiso 1 1 calc GR
C44A C 0.8787(3) 0.55274(11) 0.81848(7) 0.0197(6) Uani 1 1 d .
H44A H 0.8388 0.5722 0.7994 0.030 Uiso 1 1 calc GR
H44B H 0.9430 0.5739 0.8241 0.030 Uiso 1 1 calc GR
H44C H 0.8057 0.5478 0.8336 0.030 Uiso 1 1 calc GR
C45A C 1.0241(3) 0.46311(12) 0.84597(7) 0.0215(7) Uani 1 1 d .
H45A H 0.9523 0.4557 0.8612 0.032 Uiso 1 1 calc GR
H45B H 1.0856 0.4848 0.8521 0.032 Uiso 1 1 calc GR
H45C H 1.0764 0.4286 0.8434 0.032 Uiso 1 1 calc GR
Y1B Y 0.73665(3) 0.26764(2) 0.29364(2) 0.01479(6) Uani 1 1 d .
O1B O 0.74472(18) 0.34861(7) 0.29373(4) 0.0138(4) Uani 1 1 d .
O2B O 0.66242(18) 0.21906(7) 0.33196(4) 0.0135(4) Uani 1 1 d .
O3B O 0.79412(19) 0.23383(7) 0.25704(4) 0.0152(4) Uani 1 1 d .
C1B C 0.7298(3) 0.40502(10) 0.28646(6) 0.0119(5) Uani 1 1 d .
C2B C 0.6172(3) 0.43622(11) 0.26894(6) 0.0136(6) Uani 1 1 d .
C3B C 0.6052(3) 0.49445(11) 0.26306(6) 0.0175(6) Uani 1 1 d .
H3B H 0.5301 0.5157 0.2519 0.021 Uiso 1 1 calc R
C4B C 0.7001(3) 0.52162(12) 0.27312(7) 0.0215(7) Uani 1 1 d .
C5B C 0.8114(3) 0.48928(11) 0.29008(7) 0.0172(6) Uani 1 1 d .
H5B H 0.8763 0.5070 0.2969 0.021 Uiso 1 1 calc R
C6B C 0.8288(3) 0.43170(11) 0.29714(6) 0.0127(5) Uani 1 1 d .
C7B C 0.5024(3) 0.41384(11) 0.25506(6) 0.0149(6) Uani 1 1 d .
C8B C 0.5160(3) 0.35041(11) 0.25913(6) 0.0159(6) Uani 1 1 d .
H8BA H 0.6052 0.3368 0.2512 0.024 Uiso 1 1 calc GR
H8BB H 0.4430 0.3418 0.2485 0.024 Uiso 1 1 calc GR
H8BC H 0.5084 0.3330 0.2803 0.024 Uiso 1 1 calc GR
C9B C 0.3581(3) 0.43251(12) 0.26852(7) 0.0202(6) Uani 1 1 d .
H9BA H 0.3561 0.4167 0.2899 0.030 Uiso 1 1 calc GR
H9BB H 0.2869 0.4201 0.2591 0.030 Uiso 1 1 calc GR
H9BC H 0.3416 0.4724 0.2649 0.030 Uiso 1 1 calc GR
C10B C 0.5021(3) 0.43923(12) 0.22062(6) 0.0191(6) Uani 1 1 d .
H10D H 0.4775 0.4789 0.2170 0.029 Uiso 1 1 calc GR
H10E H 0.4351 0.4243 0.2114 0.029 Uiso 1 1 calc GR
H10F H 0.5934 0.4303 0.2121 0.029 Uiso 1 1 calc GR
C11B C 0.6839(4) 0.58435(12) 0.26625(8) 0.0340(9) Uani 1 1 d .
H11D H 0.6590 0.5967 0.2845 0.051 Uiso 1 1 calc GR
H11E H 0.6117 0.5998 0.2517 0.051 Uiso 1 1 calc GR
H11F H 0.7705 0.5964 0.2581 0.051 Uiso 1 1 calc GR
C12B C 0.9513(3) 0.39791(11) 0.31694(6) 0.0137(6) Uani 1 1 d .
C13B C 1.0487(3) 0.43529(12) 0.32459(7) 0.0211(7) Uani 1 1 d .
H13D H 1.0845 0.4569 0.3062 0.032 Uiso 1 1 calc GR
H13E H 1.1250 0.4126 0.3363 0.032 Uiso 1 1 calc GR
H13F H 0.9975 0.4598 0.3361 0.032 Uiso 1 1 calc GR
C14B C 0.8928(3) 0.36657(12) 0.34703(6) 0.0192(6) Uani 1 1 d .
H14D H 0.8471 0.3928 0.3581 0.029 Uiso 1 1 calc GR
H14E H 0.9678 0.3429 0.3587 0.029 Uiso 1 1 calc GR
H14F H 0.8267 0.3444 0.3431 0.029 Uiso 1 1 calc GR
C15B C 1.0418(3) 0.35769(12) 0.30037(7) 0.0185(6) Uani 1 1 d .
H15D H 0.9884 0.3301 0.2976 0.028 Uiso 1 1 calc GR
H15E H 1.1224 0.3398 0.3121 0.028 Uiso 1 1 calc GR
H15F H 1.0713 0.3780 0.2810 0.028 Uiso 1 1 calc GR
C16B C 0.6423(3) 0.19934(10) 0.36208(6) 0.0110(5) Uani 1 1 d .
C17B C 0.5108(3) 0.21178(10) 0.37581(6) 0.0113(5) Uani 1 1 d .
C18B C 0.4937(3) 0.18985(11) 0.40665(6) 0.0137(6) Uani 1 1 d .
H18B H 0.4069 0.1977 0.4158 0.016 Uiso 1 1 calc R
C19B C 0.6008(3) 0.15674(11) 0.42424(7) 0.0158(6) Uani 1 1 d .
C20B C 0.7305(3) 0.14593(11) 0.41040(6) 0.0139(6) Uani 1 1 d .
H20B H 0.8036 0.1242 0.4221 0.017 Uiso 1 1 calc R
C21B C 0.7550(3) 0.16657(10) 0.37942(6) 0.0125(5) Uani 1 1 d .
C22B C 0.3898(3) 0.25015(11) 0.35738(6) 0.0138(6) Uani 1 1 d .
C23B C 0.2557(3) 0.25570(12) 0.37657(7) 0.0212(6) Uani 1 1 d .
H23D H 0.2286 0.2196 0.3844 0.032 Uiso 1 1 calc GR
H23E H 0.1827 0.2794 0.3643 0.032 Uiso 1 1 calc GR
H23F H 0.2718 0.2716 0.3931 0.032 Uiso 1 1 calc GR
C24B C 0.4292(3) 0.30882(11) 0.34668(7) 0.0173(6) Uani 1 1 d .
H24D H 0.4370 0.3240 0.3639 0.026 Uiso 1 1 calc GR
H24E H 0.3582 0.3322 0.3337 0.026 Uiso 1 1 calc GR
H24F H 0.5171 0.3070 0.3358 0.026 Uiso 1 1 calc GR
C25B C 0.3546(3) 0.22685(12) 0.33074(6) 0.0181(6) Uani 1 1 d .
H25D H 0.4368 0.2217 0.3183 0.027 Uiso 1 1 calc GR
H25E H 0.2831 0.2525 0.3189 0.027 Uiso 1 1 calc GR
H25F H 0.3218 0.1918 0.3384 0.027 Uiso 1 1 calc GR
C26B C 0.5765(3) 0.13521(12) 0.45768(6) 0.0214(6) Uani 1 1 d .
H26D H 0.5105 0.1094 0.4608 0.032 Uiso 1 1 calc GR
H26E H 0.5403 0.1657 0.4667 0.032 Uiso 1 1 calc GR
H26F H 0.6632 0.1167 0.4669 0.032 Uiso 1 1 calc GR
C27B C 0.8991(3) 0.15082(11) 0.36491(7) 0.0158(6) Uani 1 1 d .
C28B C 1.0133(3) 0.13098(14) 0.38876(7) 0.0311(8) Uani 1 1 d .
H28D H 1.0149 0.1591 0.3998 0.047 Uiso 1 1 calc GR
H28E H 1.1024 0.1242 0.3789 0.047 Uiso 1 1 calc GR
H28F H 0.9938 0.0973 0.4025 0.047 Uiso 1 1 calc GR
C29B C 0.8904(3) 0.10326(14) 0.34960(8) 0.0335(8) Uani 1 1 d .
H29D H 0.8705 0.0711 0.3646 0.050 Uiso 1 1 calc GR
H29E H 0.9780 0.0944 0.3395 0.050 Uiso 1 1 calc GR
H29F H 0.8174 0.1145 0.3351 0.050 Uiso 1 1 calc GR
C30B C 0.9501(3) 0.20004(13) 0.34113(7) 0.0272(7) Uani 1 1 d .
H30D H 0.9291 0.1976 0.3212 0.041 Uiso 1 1 calc GR
H30E H 1.0492 0.1982 0.3427 0.041 Uiso 1 1 calc GR
H30F H 0.9035 0.2346 0.3449 0.041 Uiso 1 1 calc GR
C31B C 0.8216(3) 0.21957(11) 0.23013(6) 0.0136(5) Uani 1 1 d .
C32B C 0.7373(3) 0.18537(11) 0.22102(7) 0.0160(6) Uani 1 1 d .
C33B C 0.7636(3) 0.17497(11) 0.19223(7) 0.0188(6) Uani 1 1 d .
H33B H 0.7081 0.1531 0.1858 0.023 Uiso 1 1 calc R
C34B C 0.8681(3) 0.19569(12) 0.17289(7) 0.0198(6) Uani 1 1 d .
C35B C 0.9528(3) 0.22746(11) 0.18304(7) 0.0178(6) Uani 1 1 d .
H35B H 1.0249 0.2409 0.1704 0.021 Uiso 1 1 calc R
C36B C 0.9331(3) 0.23990(11) 0.21145(7) 0.0149(6) Uani 1 1 d .
C37B C 0.6230(3) 0.15936(12) 0.24211(7) 0.0206(6) Uani 1 1 d .
C38B C 0.5503(3) 0.12187(14) 0.22779(8) 0.0336(8) Uani 1 1 d .
H38D H 0.5063 0.1435 0.2095 0.050 Uiso 1 1 calc GR
H38E H 0.4808 0.1062 0.2417 0.050 Uiso 1 1 calc GR
H38F H 0.6181 0.0925 0.2232 0.050 Uiso 1 1 calc GR
C39B C 0.6896(3) 0.12266(12) 0.27142(7) 0.0279(7) Uani 1 1 d .
H39D H 0.7567 0.0932 0.2666 0.042 Uiso 1 1 calc GR
H39E H 0.6182 0.1070 0.2848 0.042 Uiso 1 1 calc GR
H39F H 0.7355 0.1448 0.2812 0.042 Uiso 1 1 calc GR
C40B C 0.5077(3) 0.20410(13) 0.24940(8) 0.0269(7) Uani 1 1 d .
H40D H 0.5479 0.2284 0.2588 0.040 Uiso 1 1 calc GR
H40E H 0.4395 0.1867 0.2630 0.040 Uiso 1 1 calc GR
H40F H 0.4636 0.2253 0.2310 0.040 Uiso 1 1 calc GR
C41B C 0.8930(3) 0.18306(14) 0.14178(7) 0.0294(8) Uani 1 1 d .
H41D H 0.9781 0.1576 0.1417 0.044 Uiso 1 1 calc GR
H41E H 0.9003 0.2169 0.1269 0.044 Uiso 1 1 calc GR
H41F H 0.8163 0.1667 0.1371 0.044 Uiso 1 1 calc GR
C42B C 1.0287(3) 0.27589(11) 0.22126(7) 0.0158(6) Uani 1 1 d .
C43B C 1.1484(3) 0.28947(13) 0.19808(7) 0.0242(7) Uani 1 1 d .
H43D H 1.2043 0.2555 0.1956 0.036 Uiso 1 1 calc GR
H43E H 1.2055 0.3116 0.2052 0.036 Uiso 1 1 calc GR
H43F H 1.1097 0.3098 0.1790 0.036 Uiso 1 1 calc GR
C44B C 0.9430(3) 0.33224(11) 0.22355(7) 0.0199(6) Uani 1 1 d .
H44D H 0.9095 0.3521 0.2039 0.030 Uiso 1 1 calc GR
H44E H 1.0011 0.3538 0.2309 0.030 Uiso 1 1 calc GR
H44F H 0.8650 0.3259 0.2373 0.030 Uiso 1 1 calc GR
C45B C 1.0986(3) 0.24598(12) 0.25150(7) 0.0228(7) Uani 1 1 d .
H45D H 1.0279 0.2364 0.2667 0.034 Uiso 1 1 calc GR
H45E H 1.1534 0.2701 0.2576 0.034 Uiso 1 1 calc GR
H45F H 1.1580 0.2127 0.2491 0.034 Uiso 1 1 calc GR
Y1C Y 0.70997(3) 0.67659(2) 0.49182(2) 0.01224(6) Uani 1 1 d .
O1C O 0.71791(18) 0.75761(7) 0.49176(4) 0.0123(4) Uani 1 1 d .
O2C O 0.63739(17) 0.62797(7) 0.53049(4) 0.0130(4) Uani 1 1 d .
O3C O 0.77298(17) 0.64197(7) 0.45574(4) 0.0124(4) Uani 1 1 d .
C1C C 0.7027(3) 0.81381(10) 0.48456(6) 0.0105(5) Uani 1 1 d .
C2C C 0.5905(3) 0.84548(11) 0.46696(6) 0.0130(5) Uani 1 1 d .
C3C C 0.5802(3) 0.90357(11) 0.46087(6) 0.0170(6) Uani 1 1 d .
H3C H 0.5056 0.9250 0.4496 0.020 Uiso 1 1 calc R
C4C C 0.6754(3) 0.93056(11) 0.47087(7) 0.0211(7) Uani 1 1 d .
C5C C 0.7868(3) 0.89814(11) 0.48777(6) 0.0160(6) Uani 1 1 d .
H5C H 0.8527 0.9158 0.4943 0.019 Uiso 1 1 calc R
C6C C 0.8029(3) 0.84057(11) 0.49518(6) 0.0118(5) Uani 1 1 d .
C7C C 0.4743(3) 0.82333(11) 0.45336(6) 0.0115(5) Uani 1 1 d .
C8C C 0.4880(3) 0.76001(11) 0.45719(6) 0.0151(6) Uani 1 1 d .
H8CA H 0.4828 0.7423 0.4783 0.023 Uiso 1 1 calc GR
H8CB H 0.5763 0.7467 0.4488 0.023 Uiso 1 1 calc GR
H8CC H 0.4136 0.7515 0.4469 0.023 Uiso 1 1 calc GR
C9C C 0.3316(3) 0.84134(12) 0.46753(7) 0.0203(6) Uani 1 1 d .
H9CA H 0.3148 0.8811 0.4643 0.030 Uiso 1 1 calc GR
H9CB H 0.3315 0.8249 0.4889 0.030 Uiso 1 1 calc GR
H9CC H 0.2593 0.8292 0.4583 0.030 Uiso 1 1 calc GR
C10C C 0.4700(3) 0.84931(12) 0.41909(6) 0.0182(6) Uani 1 1 d .
H10G H 0.5612 0.8419 0.4102 0.027 Uiso 1 1 calc GR
H10H H 0.4418 0.8888 0.4157 0.027 Uiso 1 1 calc GR
H10I H 0.4044 0.8334 0.4100 0.027 Uiso 1 1 calc GR
C11C C 0.6596(4) 0.99326(12) 0.46344(9) 0.0385(10) Uani 1 1 d .
H11G H 0.6472 1.0061 0.4818 0.058 Uiso 1 1 calc GR
H11H H 0.5797 1.0084 0.4510 0.058 Uiso 1 1 calc GR
H11I H 0.7420 1.0052 0.4528 0.058 Uiso 1 1 calc GR
C12C C 0.9245(3) 0.80671(11) 0.51511(6) 0.0135(5) Uani 1 1 d .
C13C C 1.0216(3) 0.84407(12) 0.52290(7) 0.0197(6) Uani 1 1 d .
H13G H 0.9704 0.8682 0.5346 0.030 Uiso 1 1 calc GR
H13H H 1.0569 0.8660 0.5045 0.030 Uiso 1 1 calc GR
H13I H 1.0982 0.8213 0.5345 0.030 Uiso 1 1 calc GR
C14C C 0.8655(3) 0.77577(12) 0.54525(6) 0.0184(6) Uani 1 1 d .
H14G H 0.8012 0.7528 0.5414 0.028 Uiso 1 1 calc GR
H14H H 0.8176 0.8022 0.5560 0.028 Uiso 1 1 calc GR
H14I H 0.9406 0.7529 0.5572 0.028 Uiso 1 1 calc GR
C15C C 1.0159(3) 0.76637(11) 0.49874(7) 0.0172(6) Uani 1 1 d .
H15G H 1.0462 0.7866 0.4794 0.026 Uiso 1 1 calc GR
H15H H 0.9628 0.7388 0.4959 0.026 Uiso 1 1 calc GR
H15I H 1.0960 0.7485 0.5107 0.026 Uiso 1 1 calc GR
C16C C 0.6177(3) 0.60800(10) 0.56055(6) 0.0105(5) Uani 1 1 d .
C17C C 0.4855(3) 0.62043(10) 0.57413(6) 0.0115(5) Uani 1 1 d .
C18C C 0.4687(3) 0.59832(10) 0.60506(6) 0.0131(6) Uani 1 1 d .
H18C H 0.3820 0.6061 0.6143 0.016 Uiso 1 1 calc R
C19C C 0.5763(3) 0.56516(11) 0.62271(6) 0.0133(6) Uani 1 1 d .
C20C C 0.7048(3) 0.55483(11) 0.60887(6) 0.0143(6) Uani 1 1 d .
H20C H 0.7778 0.5332 0.6206 0.017 Uiso 1 1 calc R
C21C C 0.7305(3) 0.57546(10) 0.57785(6) 0.0117(5) Uani 1 1 d .
C22C C 0.3646(3) 0.65877(11) 0.55576(6) 0.0124(5) Uani 1 1 d .
C23C C 0.2302(3) 0.66458(12) 0.57513(7) 0.0217(7) Uani 1 1 d .
H23G H 0.2467 0.6804 0.5916 0.033 Uiso 1 1 calc GR
H23H H 0.2027 0.6286 0.5830 0.033 Uiso 1 1 calc GR
H23I H 0.1571 0.6884 0.5629 0.033 Uiso 1 1 calc GR
C24C C 0.4041(3) 0.71760(10) 0.54520(6) 0.0159(6) Uani 1 1 d .
H24G H 0.4909 0.7160 0.5339 0.024 Uiso 1 1 calc GR
H24H H 0.4141 0.7322 0.5625 0.024 Uiso 1 1 calc GR
H24I H 0.3321 0.7413 0.5326 0.024 Uiso 1 1 calc GR
C25C C 0.3298(3) 0.63561(11) 0.52913(6) 0.0161(6) Uani 1 1 d .
H25G H 0.3009 0.5998 0.5368 0.024 Uiso 1 1 calc GR
H25H H 0.4111 0.6320 0.5162 0.024 Uiso 1 1 calc GR
H25I H 0.2556 0.6605 0.5178 0.024 Uiso 1 1 calc GR
C26C C 0.5505(3) 0.54377(12) 0.65626(6) 0.0214(6) Uani 1 1 d .
H26G H 0.4827 0.5187 0.6593 0.032 Uiso 1 1 calc GR
H26H H 0.5161 0.5745 0.6652 0.032 Uiso 1 1 calc GR
H26I H 0.6364 0.5245 0.6656 0.032 Uiso 1 1 calc GR
C27C C 0.8741(3) 0.55986(11) 0.56355(7) 0.0155(6) Uani 1 1 d .
C28C C 0.9883(3) 0.54084(14) 0.58746(7) 0.0277(7) Uani 1 1 d .
H28G H 0.9675 0.5080 0.6018 0.042 Uiso 1 1 calc GR
H28H H 0.9915 0.5699 0.5978 0.042 Uiso 1 1 calc GR
H28I H 1.0772 0.5328 0.5777 0.042 Uiso 1 1 calc GR
C29C C 0.8666(3) 0.51127(13) 0.54884(8) 0.0318(8) Uani 1 1 d .
H29G H 0.7920 0.5213 0.5347 0.048 Uiso 1 1 calc GR
H29H H 0.8496 0.4792 0.5642 0.048 Uiso 1 1 calc GR
H29I H 0.9535 0.5029 0.5384 0.048 Uiso 1 1 calc GR
C30C C 0.9244(3) 0.60832(13) 0.53953(7) 0.0267(7) Uani 1 1 d .
H30G H 0.8829 0.6431 0.5439 0.040 Uiso 1 1 calc GR
H30H H 0.8972 0.6069 0.5198 0.040 Uiso 1 1 calc GR
H30I H 1.0243 0.6051 0.5400 0.040 Uiso 1 1 calc GR
C31C C 0.8021(3) 0.62672(10) 0.42926(6) 0.0118(5) Uani 1 1 d .
C32C C 0.7183(3) 0.59219(11) 0.42012(6) 0.0129(5) Uani 1 1 d .
C33C C 0.7450(3) 0.58103(11) 0.39149(7) 0.0169(6) Uani 1 1 d .
H33C H 0.6896 0.5591 0.3850 0.020 Uiso 1 1 calc R
C34C C 0.8508(3) 0.60138(11) 0.37234(7) 0.0180(6) Uani 1 1 d .
C35C C 0.9354(3) 0.63307(11) 0.38233(6) 0.0167(6) Uani 1 1 d .
H35C H 1.0085 0.6458 0.3698 0.020 Uiso 1 1 calc R
C36C C 0.9145(3) 0.64640(11) 0.41042(6) 0.0131(5) Uani 1 1 d .
C37C C 0.6040(3) 0.56616(11) 0.44126(7) 0.0165(6) Uani 1 1 d .
C38C C 0.5337(3) 0.52747(13) 0.42733(8) 0.0304(8) Uani 1 1 d .
H38G H 0.6027 0.4979 0.4233 0.046 Uiso 1 1 calc GR
H38H H 0.4905 0.5482 0.4088 0.046 Uiso 1 1 calc GR
H38I H 0.4639 0.5120 0.4412 0.046 Uiso 1 1 calc GR
C39C C 0.6705(3) 0.53043(12) 0.47098(7) 0.0225(7) Uani 1 1 d .
H39G H 0.7139 0.5534 0.4807 0.034 Uiso 1 1 calc GR
H39H H 0.7396 0.5013 0.4665 0.034 Uiso 1 1 calc GR
H39I H 0.5994 0.5144 0.4842 0.034 Uiso 1 1 calc GR
C40C C 0.4876(3) 0.61110(12) 0.44806(8) 0.0252(7) Uani 1 1 d .
H40G H 0.4444 0.6319 0.4295 0.038 Uiso 1 1 calc GR
H40H H 0.5268 0.6357 0.4574 0.038 Uiso 1 1 calc GR
H40I H 0.4189 0.5938 0.4615 0.038 Uiso 1 1 calc GR
C41C C 0.8759(4) 0.58898(13) 0.34109(7) 0.0294(8) Uani 1 1 d .
H41G H 0.8578 0.6230 0.3258 0.044 Uiso 1 1 calc GR
H41H H 0.8145 0.5639 0.3386 0.044 Uiso 1 1 calc GR
H41I H 0.9712 0.5723 0.3392 0.044 Uiso 1 1 calc GR
C42C C 1.0103(3) 0.68228(11) 0.42030(7) 0.0156(6) Uani 1 1 d .
C43C C 1.1318(3) 0.69465(13) 0.39760(7) 0.0239(7) Uani 1 1 d .
H43G H 1.0951 0.7140 0.3782 0.036 Uiso 1 1 calc GR
H43H H 1.1882 0.6603 0.3959 0.036 Uiso 1 1 calc GR
H43I H 1.1879 0.7173 0.4046 0.036 Uiso 1 1 calc GR
C44C C 0.9255(3) 0.73863(11) 0.42247(7) 0.0186(6) Uani 1 1 d .
H44G H 0.8484 0.7326 0.4365 0.028 Uiso 1 1 calc GR
H44H H 0.8908 0.7581 0.4029 0.028 Uiso 1 1 calc GR
H44I H 0.9844 0.7604 0.4294 0.028 Uiso 1 1 calc GR
C45C C 1.0788(3) 0.65227(12) 0.45076(7) 0.0185(6) Uani 1 1 d .
H45G H 1.1367 0.6185 0.4486 0.028 Uiso 1 1 calc GR
H45H H 1.0074 0.6436 0.4659 0.028 Uiso 1 1 calc GR
H45I H 1.1350 0.6760 0.4567 0.028 Uiso 1 1 calc GR
Y1D Y 0.31030(3) 0.91417(2) 0.30930(2) 0.01545(6) Uani 1 1 d .
O1D O 0.30082(18) 0.83356(7) 0.30842(4) 0.0144(4) Uani 1 1 d .
O2D O 0.37697(19) 0.96329(7) 0.27057(4) 0.0163(4) Uani 1 1 d .
O3D O 0.24920(18) 0.94851(7) 0.34555(4) 0.0138(4) Uani 1 1 d .
C1D C 0.3132(3) 0.77750(11) 0.31559(6) 0.0128(5) Uani 1 1 d .
C2D C 0.4245(3) 0.74525(11) 0.33330(6) 0.0125(5) Uani 1 1 d .
C3D C 0.4309(3) 0.68729(11) 0.34003(7) 0.0181(6) Uani 1 1 d .
H3D H 0.5051 0.6655 0.3513 0.022 Uiso 1 1 calc R
C4D C 0.3326(3) 0.66104(11) 0.33073(7) 0.0222(7) Uani 1 1 d .
C5D C 0.2239(3) 0.69379(11) 0.31327(7) 0.0184(6) Uani 1 1 d .
H5D H 0.1570 0.6765 0.3068 0.022 Uiso 1 1 calc R
C6D C 0.2116(3) 0.75158(11) 0.30514(6) 0.0130(6) Uani 1 1 d .
C7D C 0.5443(3) 0.76661(11) 0.34609(6) 0.0143(6) Uani 1 1 d .
C8D C 0.5335(3) 0.82982(11) 0.34250(7) 0.0181(6) Uani 1 1 d .
H8DA H 0.4475 0.8433 0.3517 0.027 Uiso 1 1 calc GR
H8DB H 0.5353 0.8479 0.3214 0.027 Uiso 1 1 calc GR
H8DC H 0.6108 0.8377 0.3522 0.027 Uiso 1 1 calc GR
C9D C 0.6837(3) 0.74819(12) 0.33048(7) 0.0217(6) Uani 1 1 d .
H9DA H 0.6819 0.7667 0.3094 0.032 Uiso 1 1 calc GR
H9DB H 0.6962 0.7087 0.3325 0.032 Uiso 1 1 calc GR
H9DC H 0.7597 0.7578 0.3398 0.032 Uiso 1 1 calc GR
C10D C 0.5549(3) 0.74008(12) 0.38018(6) 0.0190(6) Uani 1 1 d .
H10J H 0.5830 0.7007 0.3832 0.029 Uiso 1 1 calc GR
H10K H 0.4655 0.7472 0.3899 0.029 Uiso 1 1 calc GR
H10L H 0.6227 0.7558 0.3887 0.029 Uiso 1 1 calc GR
C11D C 0.3422(4) 0.59829(12) 0.33919(9) 0.0386(9) Uani 1 1 d .
H11J H 0.3660 0.5839 0.3215 0.058 Uiso 1 1 calc GR
H11K H 0.2538 0.5883 0.3474 0.058 Uiso 1 1 calc GR
H11L H 0.4129 0.5829 0.3540 0.058 Uiso 1 1 calc GR
C12D C 0.0924(3) 0.78568(12) 0.28463(7) 0.0165(6) Uani 1 1 d .
C13D C -0.0053(3) 0.74902(13) 0.27629(7) 0.0235(7) Uani 1 1 d .
H13J H -0.0469 0.7289 0.2944 0.035 Uiso 1 1 calc GR
H13K H 0.0475 0.7232 0.2658 0.035 Uiso 1 1 calc GR
H13L H -0.0773 0.7721 0.2635 0.035 Uiso 1 1 calc GR
C14D C 0.1551(3) 0.81668(13) 0.25461(7) 0.0223(7) Uani 1 1 d .
H14J H 0.2044 0.7901 0.2441 0.034 Uiso 1 1 calc GR
H14K H 0.2186 0.8396 0.2588 0.034 Uiso 1 1 calc GR
H14L H 0.0814 0.8396 0.2422 0.034 Uiso 1 1 calc GR
C15D C 0.0013(3) 0.82661(12) 0.30057(7) 0.0203(6) Uani 1 1 d .
H15J H 0.0552 0.8539 0.3035 0.030 Uiso 1 1 calc GR
H15K H -0.0310 0.8068 0.3198 0.030 Uiso 1 1 calc GR
H15L H -0.0776 0.8449 0.2883 0.030 Uiso 1 1 calc GR
C16D C 0.3965(3) 0.98511(11) 0.24060(6) 0.0125(5) Uani 1 1 d .
C17D C 0.5290(3) 0.97383(10) 0.22671(6) 0.0137(6) Uani 1 1 d .
C18D C 0.5468(3) 0.99889(11) 0.19626(7) 0.0159(6) Uani 1 1 d .
H18D H 0.6339 0.9922 0.1870 0.019 Uiso 1 1 calc R
C19D C 0.4397(3) 1.03346(11) 0.17913(6) 0.0166(6) Uani 1 1 d .
C20D C 0.3100(3) 1.04242(11) 0.19323(7) 0.0167(6) Uani 1 1 d .
H20D H 0.2371 1.0650 0.1819 0.020 Uiso 1 1 calc R
C21D C 0.2843(3) 1.01901(11) 0.22369(6) 0.0146(6) Uani 1 1 d .
C22D C 0.6499(3) 0.93435(11) 0.24455(7) 0.0151(6) Uani 1 1 d .
C23D C 0.7836(3) 0.92935(13) 0.22492(7) 0.0231(7) Uani 1 1 d .
H23J H 0.8122 0.9653 0.2178 0.035 Uiso 1 1 calc GR
H23K H 0.7658 0.9151 0.2079 0.035 Uiso 1 1 calc GR
H23L H 0.8564 0.9045 0.2367 0.035 Uiso 1 1 calc GR
C24D C 0.6099(3) 0.87544(11) 0.25446(7) 0.0190(6) Uani 1 1 d .
H24J H 0.6002 0.8615 0.2369 0.028 Uiso 1 1 calc GR
H24K H 0.5230 0.8767 0.2657 0.028 Uiso 1 1 calc GR
H24L H 0.6817 0.8513 0.2670 0.028 Uiso 1 1 calc GR
C25D C 0.6861(3) 0.95567(12) 0.27180(7) 0.0205(6) Uani 1 1 d .
H25J H 0.6042 0.9600 0.2845 0.031 Uiso 1 1 calc GR
H25K H 0.7188 0.9909 0.2647 0.031 Uiso 1 1 calc GR
H25L H 0.7578 0.9294 0.2832 0.031 Uiso 1 1 calc GR
C26D C 0.4656(3) 1.05918(12) 0.14599(7) 0.0263(7) Uani 1 1 d .
H26J H 0.5054 1.0306 0.1359 0.039 Uiso 1 1 calc GR
H26K H 0.5291 1.0857 0.1442 0.039 Uiso 1 1 calc GR
H26L H 0.3787 1.0776 0.1369 0.039 Uiso 1 1 calc GR
C27D C 0.1396(3) 1.03334(12) 0.23814(7) 0.0178(6) Uani 1 1 d .
C28D C 0.0256(3) 1.05236(16) 0.21418(8) 0.0359(9) Uani 1 1 d .
H28J H 0.0260 1.0242 0.2031 0.054 Uiso 1 1 calc GR
H28K H 0.0436 1.0863 0.2005 0.054 Uiso 1 1 calc GR
H28L H -0.0640 1.0584 0.2240 0.054 Uiso 1 1 calc GR
C29D C 0.1449(4) 1.08062(15) 0.25359(9) 0.0424(10) Uani 1 1 d .
H29J H 0.1602 1.1135 0.2386 0.064 Uiso 1 1 calc GR
H29K H 0.2199 1.0704 0.2677 0.064 Uiso 1 1 calc GR
H29L H 0.0580 1.0878 0.2642 0.064 Uiso 1 1 calc GR
C30D C 0.0900(3) 0.98408(15) 0.26167(8) 0.0389(9) Uani 1 1 d .
H30J H 0.1168 0.9849 0.2815 0.058 Uiso 1 1 calc GR
H30K H 0.1322 0.9497 0.2569 0.058 Uiso 1 1 calc GR
H30L H -0.0099 0.9871 0.2612 0.058 Uiso 1 1 calc GR
C31D C 0.2206(3) 0.96381(10) 0.37219(6) 0.0125(5) Uani 1 1 d .
C32D C 0.3043(3) 0.99858(10) 0.38110(6) 0.0136(6) Uani 1 1 d .
C33D C 0.2774(3) 1.00953(11) 0.40981(7) 0.0178(6) Uani 1 1 d .
H33D H 0.3333 1.0312 0.4164 0.021 Uiso 1 1 calc R
C34D C 0.1716(3) 0.98957(11) 0.42878(7) 0.0202(6) Uani 1 1 d .
C35D C 0.0864(3) 0.95820(11) 0.41882(6) 0.0177(6) Uani 1 1 d .
H35D H 0.0130 0.9457 0.4313 0.021 Uiso 1 1 calc R
C36D C 0.1074(3) 0.94478(11) 0.39059(6) 0.0134(5) Uani 1 1 d .
C37D C 0.4193(3) 1.02414(11) 0.36007(7) 0.0180(6) Uani 1 1 d .
C38D C 0.4905(3) 1.06250(13) 0.37390(8) 0.0316(8) Uani 1 1 d .
H38J H 0.5366 1.0414 0.3921 0.047 Uiso 1 1 calc GR
H38K H 0.4216 1.0914 0.3787 0.047 Uiso 1 1 calc GR
H38L H 0.5580 1.0788 0.3597 0.047 Uiso 1 1 calc GR
C39D C 0.3537(3) 1.05982(12) 0.33039(7) 0.0240(7) Uani 1 1 d .
H39J H 0.2873 1.0899 0.3347 0.036 Uiso 1 1 calc GR
H39K H 0.3073 1.0372 0.3210 0.036 Uiso 1 1 calc GR
H39L H 0.4257 1.0746 0.3169 0.036 Uiso 1 1 calc GR
C40D C 0.5359(3) 0.97895(13) 0.35343(8) 0.0271(7) Uani 1 1 d .
H40J H 0.4967 0.9543 0.3441 0.041 Uiso 1 1 calc GR
H40K H 0.5788 0.9582 0.3720 0.041 Uiso 1 1 calc GR
H40L H 0.6048 0.9961 0.3400 0.041 Uiso 1 1 calc GR
C41D C 0.1472(4) 1.00217(13) 0.45998(7) 0.0301(8) Uani 1 1 d .
H41J H 0.2094 1.0270 0.4624 0.045 Uiso 1 1 calc GR
H41K H 0.1646 0.9682 0.4753 0.045 Uiso 1 1 calc GR
H41L H 0.0522 1.0192 0.4619 0.045 Uiso 1 1 calc GR
C42D C 0.0113(3) 0.90932(11) 0.38074(7) 0.0167(6) Uani 1 1 d .
C43D C -0.1101(3) 0.89671(13) 0.40362(7) 0.0254(7) Uani 1 1 d .
H43J H -0.1624 0.9310 0.4066 0.038 Uiso 1 1 calc GR
H43K H -0.0732 0.8748 0.4226 0.038 Uiso 1 1 calc GR
H43L H -0.1703 0.8765 0.3959 0.038 Uiso 1 1 calc GR
C44D C 0.0943(3) 0.85258(11) 0.37845(7) 0.0189(6) Uani 1 1 d .
H44J H 0.1288 0.8328 0.3980 0.028 Uiso 1 1 calc GR
H44K H 0.1715 0.8583 0.3644 0.028 Uiso 1 1 calc GR
H44L H 0.0343 0.8313 0.3715 0.028 Uiso 1 1 calc GR
C45D C -0.0575(3) 0.93964(12) 0.35030(7) 0.0211(6) Uani 1 1 d .
H45J H 0.0138 0.9478 0.3350 0.032 Uiso 1 1 calc GR
H45K H -0.1138 0.9737 0.3525 0.032 Uiso 1 1 calc GR
H45L H -0.1153 0.9163 0.3444 0.032 Uiso 1 1 calc GR
Y1E Y 0.67416(3) 0.87803(2) 0.09044(2) 0.01268(6) Uani 1 1 d .
O1E O 0.71935(18) 0.95539(7) 0.08957(4) 0.0130(4) Uani 1 1 d .
O2E O 0.69709(18) 0.82368(7) 0.13179(4) 0.0156(4) Uani 1 1 d .
O3E O 0.74472(18) 0.84789(7) 0.05341(4) 0.0137(4) Uani 1 1 d .
C1E C 0.7136(3) 1.01117(10) 0.08423(6) 0.0114(5) Uani 1 1 d .
C2E C 0.6028(3) 1.04696(11) 0.06796(6) 0.0117(5) Uani 1 1 d .
C3E C 0.6023(3) 1.10413(11) 0.06346(6) 0.0166(6) Uani 1 1 d .
H3E H 0.5291 1.1281 0.0528 0.020 Uiso 1 1 calc R
C4E C 0.7047(3) 1.12691(11) 0.07394(7) 0.0196(6) Uani 1 1 d .
C5E C 0.8123(3) 1.09070(11) 0.08995(7) 0.0172(6) Uani 1 1 d .
H5E H 0.8825 1.1055 0.0970 0.021 Uiso 1 1 calc R
C6E C 0.8199(3) 1.03313(11) 0.09590(6) 0.0136(6) Uani 1 1 d .
C7E C 0.4781(3) 1.03022(11) 0.05406(6) 0.0145(6) Uani 1 1 d .
C8E C 0.4755(3) 0.96810(11) 0.05716(7) 0.0168(6) Uani 1 1 d .
H8EA H 0.5595 0.9521 0.0482 0.025 Uiso 1 1 calc GR
H8EB H 0.3959 0.9634 0.0470 0.025 Uiso 1 1 calc GR
H8EC H 0.4696 0.9499 0.0782 0.025 Uiso 1 1 calc GR
C9E C 0.3410(3) 1.05211(13) 0.06899(7) 0.0218(7) Uani 1 1 d .
H9EA H 0.3386 1.0334 0.0900 0.033 Uiso 1 1 calc GR
H9EB H 0.2631 1.0452 0.0591 0.033 Uiso 1 1 calc GR
H9EC H 0.3358 1.0914 0.0672 0.033 Uiso 1 1 calc GR
C10E C 0.4761(3) 1.05695(12) 0.01989(6) 0.0192(6) Uani 1 1 d .
H10M H 0.4586 1.0967 0.0168 0.029 Uiso 1 1 calc GR
H10N H 0.4037 1.0447 0.0108 0.029 Uiso 1 1 calc GR
H10O H 0.5648 1.0461 0.0108 0.029 Uiso 1 1 calc GR
C11E C 0.6996(4) 1.18926(12) 0.06820(8) 0.0315(8) Uani 1 1 d .
H11M H 0.6572 1.2068 0.0491 0.047 Uiso 1 1 calc GR
H11N H 0.7928 1.1979 0.0679 0.047 Uiso 1 1 calc GR
H11O H 0.6454 1.2027 0.0840 0.047 Uiso 1 1 calc GR
C12E C 0.9404(3) 0.99525(11) 0.11466(6) 0.0154(6) Uani 1 1 d .
C13E C 1.0404(3) 1.02868(12) 0.12514(7) 0.0223(7) Uani 1 1 d .
H13M H 1.0767 1.0530 0.1078 0.033 Uiso 1 1 calc GR
H13N H 1.1161 1.0036 0.1358 0.033 Uiso 1 1 calc GR
H13O H 0.9906 1.0503 0.1383 0.033 Uiso 1 1 calc GR
C14E C 0.8816(3) 0.95988(12) 0.14357(7) 0.0209(6) Uani 1 1 d .
H14M H 0.8269 0.9838 0.1549 0.031 Uiso 1 1 calc GR
H14N H 0.9573 0.9377 0.1556 0.031 Uiso 1 1 calc GR
H14O H 0.8238 0.9360 0.1382 0.031 Uiso 1 1 calc GR
C15E C 1.0276(3) 0.95819(12) 0.09584(7) 0.0192(6) Uani 1 1 d .
H15M H 0.9687 0.9360 0.0893 0.029 Uiso 1 1 calc GR
H15N H 1.1009 0.9343 0.1080 0.029 Uiso 1 1 calc GR
H15O H 1.0677 0.9811 0.0785 0.029 Uiso 1 1 calc GR
C16E C 0.6690(3) 0.79935(11) 0.16109(6) 0.0130(6) Uani 1 1 d .
C17E C 0.5357(3) 0.81260(10) 0.17391(6) 0.0122(5) Uani 1 1 d .
C18E C 0.5101(3) 0.78837(11) 0.20408(6) 0.0152(6) Uani 1 1 d .
H18E H 0.4223 0.7972 0.2126 0.018 Uiso 1 1 calc R
C19E C 0.6107(3) 0.75152(11) 0.22200(7) 0.0189(6) Uani 1 1 d .
C20E C 0.7408(3) 0.73858(11) 0.20875(7) 0.0190(6) Uani 1 1 d .
H20E H 0.8089 0.7138 0.2206 0.023 Uiso 1 1 calc R
C21E C 0.7738(3) 0.76119(11) 0.17840(7) 0.0151(6) Uani 1 1 d .
C22E C 0.4204(3) 0.85399(11) 0.15517(7) 0.0169(6) Uani 1 1 d .
C23E C 0.2818(3) 0.86021(13) 0.17347(7) 0.0251(7) Uani 1 1 d .
H23M H 0.2518 0.8245 0.1805 0.038 Uiso 1 1 calc GR
H23N H 0.2118 0.8850 0.1608 0.038 Uiso 1 1 calc GR
H23O H 0.2957 0.8750 0.1905 0.038 Uiso 1 1 calc GR
C24E C 0.4624(3) 0.91229(11) 0.14643(7) 0.0190(6) Uani 1 1 d .
H24M H 0.4646 0.9262 0.1643 0.028 Uiso 1 1 calc GR
H24N H 0.3956 0.9367 0.1327 0.028 Uiso 1 1 calc GR
H24O H 0.5533 0.9106 0.1368 0.028 Uiso 1 1 calc GR
C25E C 0.3865(3) 0.83362(13) 0.12736(7) 0.0233(7) Uani 1 1 d .
H25M H 0.4719 0.8228 0.1170 0.035 Uiso 1 1 calc GR
H25N H 0.3295 0.8631 0.1139 0.035 Uiso 1 1 calc GR
H25O H 0.3372 0.8023 0.1339 0.035 Uiso 1 1 calc GR
C26E C 0.5790(4) 0.72734(12) 0.25485(7) 0.0290(8) Uani 1 1 d .
H26M H 0.5396 0.7567 0.2644 0.043 Uiso 1 1 calc GR
H26N H 0.6637 0.7082 0.2647 0.043 Uiso 1 1 calc GR
H26O H 0.5135 0.7017 0.2564 0.043 Uiso 1 1 calc GR
C27E C 0.9184(3) 0.74483(12) 0.16482(7) 0.0233(7) Uani 1 1 d .
C28E C 1.0144(3) 0.70387(16) 0.18775(8) 0.0427(10) Uani 1 1 d .
H28M H 1.0214 0.7191 0.2050 0.064 Uiso 1 1 calc GR
H28N H 1.1054 0.6971 0.1787 0.064 Uiso 1 1 calc GR
H28O H 0.9769 0.6695 0.1941 0.064 Uiso 1 1 calc GR
C29E C 0.9055(3) 0.71729(13) 0.13852(8) 0.0282(7) Uani 1 1 d .
H29M H 0.8651 0.6838 0.1459 0.042 Uiso 1 1 calc GR
H29N H 0.9965 0.7084 0.1298 0.042 Uiso 1 1 calc GR
H29O H 0.8467 0.7424 0.1234 0.042 Uiso 1 1 calc GR
C30E C 0.9915(3) 0.79661(14) 0.15341(9) 0.0368(9) Uani 1 1 d .
H30M H 0.9392 0.8220 0.1373 0.055 Uiso 1 1 calc GR
H30N H 1.0842 0.7856 0.1461 0.055 Uiso 1 1 calc GR
H30O H 0.9967 0.8144 0.1697 0.055 Uiso 1 1 calc GR
C31E C 0.7725(3) 0.83203(10) 0.02688(6) 0.0115(5) Uani 1 1 d .
C32E C 0.6865(3) 0.79806(11) 0.01814(7) 0.0147(6) Uani 1 1 d .
C33E C 0.7125(3) 0.78580(11) -0.01024(7) 0.0202(7) Uani 1 1 d .
H33E H 0.6560 0.7639 -0.0164 0.024 Uiso 1 1 calc R
C34E C 0.8191(3) 0.80496(12) -0.02954(7) 0.0211(7) Uani 1 1 d .
C35E C 0.9051(3) 0.83659(11) -0.01983(7) 0.0177(6) Uani 1 1 d .
H35E H 0.9783 0.8489 -0.0325 0.021 Uiso 1 1 calc R
C36E C 0.8858(3) 0.85063(11) 0.00817(6) 0.0127(5) Uani 1 1 d .
C37E C 0.5705(3) 0.77390(12) 0.03949(7) 0.0224(7) Uani 1 1 d .
C38E C 0.4963(4) 0.73555(15) 0.02592(9) 0.0418(10) Uani 1 1 d .
H38M H 0.4513 0.7566 0.0076 0.063 Uiso 1 1 calc GR
H38N H 0.4276 0.7203 0.0402 0.063 Uiso 1 1 calc GR
H38O H 0.5637 0.7059 0.0215 0.063 Uiso 1 1 calc GR
C39E C 0.6332(3) 0.73865(13) 0.06937(8) 0.0320(8) Uani 1 1 d .
H39M H 0.6956 0.7071 0.0655 0.048 Uiso 1 1 calc GR
H39N H 0.5595 0.7260 0.0831 0.048 Uiso 1 1 calc GR
H39O H 0.6837 0.7607 0.0782 0.048 Uiso 1 1 calc GR
C40E C 0.4565(3) 0.82041(13) 0.04542(7) 0.0247(7) Uani 1 1 d .
H40M H 0.4980 0.8462 0.0534 0.037 Uiso 1 1 calc GR
H40N H 0.3887 0.8046 0.0597 0.037 Uiso 1 1 calc GR
H40O H 0.4115 0.8396 0.0268 0.037 Uiso 1 1 calc GR
C41E C 0.8452(4) 0.79125(14) -0.06033(8) 0.0353(9) Uani 1 1 d .
H41M H 0.9343 0.7683 -0.0606 0.053 Uiso 1 1 calc GR
H41N H 0.8450 0.8251 -0.0757 0.053 Uiso 1 1 calc GR
H41O H 0.7729 0.7718 -0.0642 0.053 Uiso 1 1 calc GR
C42E C 0.9846(3) 0.88520(11) 0.01787(6) 0.0143(6) Uani 1 1 d .
C43E C 1.1060(3) 0.89652(13) -0.00505(7) 0.0246(7) Uani 1 1 d .
H43M H 1.1575 0.8618 -0.0076 0.037 Uiso 1 1 calc GR
H43N H 1.1669 0.9169 0.0023 0.037 Uiso 1 1 calc GR
H43O H 1.0694 0.9179 -0.0242 0.037 Uiso 1 1 calc GR
C44E C 0.9052(3) 0.94232(11) 0.02014(7) 0.0169(6) Uani 1 1 d .
H44M H 0.8685 0.9619 0.0007 0.025 Uiso 1 1 calc GR
H44N H 0.9678 0.9634 0.0264 0.025 Uiso 1 1 calc GR
H44O H 0.8297 0.9373 0.0347 0.025 Uiso 1 1 calc GR
C45E C 1.0532(3) 0.85350(12) 0.04801(7) 0.0191(6) Uani 1 1 d .
H45M H 0.9819 0.8457 0.0633 0.029 Uiso 1 1 calc GR
H45N H 1.1134 0.8758 0.0540 0.029 Uiso 1 1 calc GR
H45O H 1.1070 0.8192 0.0455 0.029 Uiso 1 1 calc GR

loop_
_atom_site_aniso_label
_atom_site_aniso_U_11
_atom_site_aniso_U_22
_atom_site_aniso_U_33
_atom_site_aniso_U_23
_atom_site_aniso_U_13
_atom_site_aniso_U_12
Y1A 0.01821(13) 0.01098(12) 0.01114(14) -0.00048(10) 0.00020(10) -0.00309(10)
O1A 0.0164(9) 0.0091(9) 0.0165(11) -0.0007(8) -0.0011(8) -0.0014(8)
O2A 0.0134(9) 0.0148(9) 0.0124(11) 0.0006(8) 0.0018(7) 0.0012(8)
O3A 0.0163(9) 0.0162(10) 0.0110(10) -0.0018(8) 0.0010(8) -0.0057(8)
C1A 0.0172(13) 0.0126(13) 0.0077(14) -0.0014(11) 0.0042(10) -0.0031(11)
C2A 0.0152(13) 0.0157(13) 0.0129(15) -0.0042(11) 0.0020(11) -0.0016(11)
C3A 0.0218(14) 0.0153(14) 0.0172(16) -0.0024(12) -0.0022(12) 0.0018(12)
C4A 0.0271(16) 0.0135(14) 0.0200(17) -0.0057(12) 0.0004(13) -0.0027(12)
C5A 0.0190(14) 0.0172(14) 0.0161(16) -0.0062(12) 0.0004(11) -0.0050(12)
C6A 0.0127(12) 0.0134(13) 0.0137(15) -0.0056(11) 0.0031(10) 0.0003(11)
C7A 0.0165(13) 0.0149(13) 0.0123(15) -0.0018(11) -0.0015(11) 0.0013(11)
C8A 0.0161(13) 0.0179(14) 0.0179(16) -0.0031(12) -0.0027(11) -0.0030(12)
C9A 0.0298(16) 0.0183(15) 0.0169(17) -0.0013(12) -0.0051(13) -0.0040(13)
C10A 0.0175(14) 0.0278(17) 0.0241(18) -0.0072(14) 0.0015(12) 0.0015(13)
C11A 0.044(2) 0.0152(15) 0.034(2) -0.0054(14) -0.0119(16) -0.0032(14)
C12A 0.0134(13) 0.0190(14) 0.0122(15) -0.0061(12) 0.0026(11) -0.0005(11)
C13A 0.0206(15) 0.0250(16) 0.0239(18) -0.0114(14) -0.0012(12) -0.0024(13)
C14A 0.0201(15) 0.0275(16) 0.0154(16) 0.0011(13) -0.0017(12) -0.0003(13)
C15A 0.0167(14) 0.0233(15) 0.0217(17) -0.0081(13) -0.0008(12) 0.0013(12)
C16A 0.0150(13) 0.0078(12) 0.0097(14) -0.0010(10) -0.0026(10) -0.0019(10)
C17A 0.0141(12) 0.0085(12) 0.0115(15) -0.0033(11) -0.0028(10) -0.0006(10)
C18A 0.0186(14) 0.0131(13) 0.0135(15) -0.0020(11) 0.0014(11) -0.0016(11)
C19A 0.0294(16) 0.0080(13) 0.0162(17) -0.0013(11) -0.0009(13) 0.0003(12)
C20A 0.0233(15) 0.0117(13) 0.0139(16) -0.0019(11) -0.0069(12) 0.0050(12)
C21A 0.0128(12) 0.0119(13) 0.0153(15) -0.0038(11) -0.0047(11) 0.0024(11)
C22A 0.0122(12) 0.0146(13) 0.0129(15) -0.0011(11) -0.0020(10) 0.0033(11)
C23A 0.0129(13) 0.0299(17) 0.0222(18) -0.0042(14) 0.0009(12) 0.0032(12)
C24A 0.0209(14) 0.0148(14) 0.0181(17) -0.0023(12) -0.0010(12) 0.0038(12)
C25A 0.0177(14) 0.0275(16) 0.0217(17) -0.0072(13) -0.0060(12) -0.0002(13)
C26A 0.053(2) 0.0206(16) 0.0121(17) 0.0029(13) 0.0051(15) 0.0044(15)
C27A 0.0146(13) 0.0208(15) 0.0236(18) -0.0017(13) -0.0037(12) 0.0049(12)
C28A 0.0261(17) 0.054(2) 0.030(2) -0.0035(18) -0.0069(15) 0.0203(17)
C29A 0.0239(16) 0.0327(18) 0.027(2) -0.0117(15) 0.0048(14) 0.0087(14)
C30A 0.0167(15) 0.035(2) 0.059(3) -0.0066(18) 0.0010(16) -0.0059(14)
C31A 0.0167(13) 0.0118(13) 0.0125(15) -0.0024(11) -0.0018(11) -0.0011(11)
C32A 0.0180(14) 0.0099(13) 0.0201(16) -0.0027(11) -0.0067(12) 0.0007(11)
C33A 0.0264(15) 0.0127(14) 0.0244(18) -0.0065(12) -0.0111(13) 0.0007(12)
C34A 0.0355(17) 0.0170(15) 0.0155(17) -0.0065(13) -0.0053(13) 0.0050(13)
C35A 0.0250(15) 0.0170(14) 0.0150(16) -0.0036(12) 0.0020(12) 0.0036(12)
C36A 0.0175(13) 0.0119(13) 0.0162(16) -0.0029(11) -0.0011(11) 0.0011(11)
C37A 0.0249(16) 0.0209(15) 0.0286(19) -0.0031(14) -0.0031(13) -0.0132(13)
C38A 0.046(2) 0.038(2) 0.044(3) -0.0084(18) -0.0051(18) -0.0266(18)
C39A 0.0382(19) 0.0234(17) 0.028(2) 0.0083(14) -0.0009(15) -0.0145(15)
C40A 0.0182(15) 0.0365(19) 0.029(2) -0.0069(15) 0.0009(13) -0.0106(14)
C41A 0.055(2) 0.0306(19) 0.023(2) -0.0106(16) -0.0054(17) 0.0028(17)
C42A 0.0158(13) 0.0180(14) 0.0204(17) -0.0038(12) 0.0039(12) -0.0062(12)
C43A 0.0256(16) 0.0329(18) 0.028(2) -0.0061(15) 0.0086(14) -0.0094(14)
C44A 0.0237(15) 0.0148(14) 0.0207(17) -0.0028(12) 0.0054(12) -0.0077(12)
C45A 0.0174(14) 0.0231(16) 0.0236(18) -0.0046(13) -0.0027(12) -0.0022(12)
Y1B 0.02212(14) 0.01056(13) 0.01159(15) -0.00245(11) 0.00285(11) -0.00356(11)
O1B 0.0172(9) 0.0097(9) 0.0148(11) -0.0025(8) -0.0009(8) -0.0034(8)
O2B 0.0117(9) 0.0172(10) 0.0096(10) -0.0003(8) 0.0018(7) -0.0011(8)
O3B 0.0191(10) 0.0162(10) 0.0122(11) -0.0051(8) 0.0023(8) -0.0063(8)
C1B 0.0139(12) 0.0090(12) 0.0126(15) -0.0023(11) 0.0042(10) -0.0028(10)
C2B 0.0139(13) 0.0147(13) 0.0127(15) -0.0032(11) 0.0010(11) -0.0038(11)
C3B 0.0203(14) 0.0146(14) 0.0159(16) -0.0026(12) -0.0066(12) 0.0033(12)
C4B 0.0308(16) 0.0147(14) 0.0200(17) -0.0053(12) -0.0068(13) -0.0023(13)
C5B 0.0214(14) 0.0137(13) 0.0187(16) -0.0068(12) -0.0022(12) -0.0039(12)
C6B 0.0146(13) 0.0161(13) 0.0082(14) -0.0045(11) 0.0013(10) -0.0029(11)
C7B 0.0157(13) 0.0175(14) 0.0112(15) -0.0015(11) -0.0020(11) -0.0038(11)
C8B 0.0162(13) 0.0209(14) 0.0109(15) -0.0030(12) -0.0020(11) -0.0043(12)
C9B 0.0165(14) 0.0251(16) 0.0166(16) -0.0013(13) -0.0013(12) -0.0008(12)
C10B 0.0243(15) 0.0215(15) 0.0119(15) -0.0023(12) -0.0023(12) -0.0069(12)
C11B 0.052(2) 0.0128(15) 0.038(2) -0.0039(14) -0.0228(18) -0.0018(15)
C12B 0.0114(12) 0.0166(13) 0.0141(15) -0.0060(11) 0.0002(10) -0.0011(11)
C13B 0.0171(14) 0.0250(16) 0.0241(18) -0.0111(13) -0.0026(12) -0.0032(12)
C14B 0.0188(14) 0.0232(15) 0.0134(16) -0.0027(12) -0.0009(11) 0.0013(12)
C15B 0.0156(13) 0.0219(15) 0.0192(17) -0.0094(13) 0.0020(11) -0.0002(12)
C16B 0.0119(12) 0.0103(12) 0.0107(14) -0.0020(11) -0.0006(10) -0.0017(10)
C17B 0.0101(12) 0.0110(12) 0.0127(15) -0.0022(11) -0.0019(10) -0.0012(10)
C18B 0.0139(13) 0.0146(13) 0.0128(15) -0.0032(11) 0.0032(11) -0.0037(11)
C19B 0.0201(14) 0.0108(13) 0.0156(16) -0.0023(11) 0.0000(11) -0.0012(11)
C20B 0.0159(13) 0.0100(12) 0.0148(15) -0.0024(11) -0.0041(11) 0.0015(11)
C21B 0.0113(12) 0.0088(12) 0.0165(15) -0.0019(11) -0.0037(11) 0.0006(10)
C22B 0.0101(12) 0.0154(13) 0.0140(15) -0.0012(11) -0.0006(10) 0.0001(11)
C23B 0.0124(13) 0.0276(16) 0.0178(17) 0.0009(13) 0.0024(11) 0.0035(12)
C24B 0.0177(14) 0.0121(13) 0.0196(16) -0.0014(12) -0.0007(12) 0.0023(11)
C25B 0.0129(13) 0.0214(15) 0.0193(16) -0.0034(12) -0.0035(11) -0.0015(12)
C26B 0.0336(17) 0.0137(14) 0.0146(16) -0.0013(12) 0.0016(13) 0.0000(13)
C27B 0.0128(13) 0.0157(14) 0.0170(16) -0.0016(12) -0.0008(11) 0.0009(11)
C28B 0.0133(14) 0.041(2) 0.030(2) 0.0046(16) -0.0042(13) 0.0067(14)
C29B 0.0235(16) 0.0365(19) 0.046(2) -0.0251(18) 0.0097(15) -0.0011(15)
C30B 0.0107(13) 0.0345(18) 0.0294(19) 0.0039(15) 0.0029(12) -0.0011(13)
C31B 0.0173(13) 0.0114(13) 0.0113(15) -0.0032(11) 0.0017(11) 0.0005(11)
C32B 0.0184(14) 0.0089(12) 0.0207(17) -0.0028(12) -0.0029(12) -0.0023(11)
C33B 0.0247(15) 0.0157(14) 0.0178(17) -0.0068(12) -0.0057(12) -0.0018(12)
C34B 0.0288(16) 0.0165(14) 0.0138(16) -0.0067(12) -0.0022(12) 0.0029(13)
C35B 0.0221(14) 0.0164(14) 0.0138(16) -0.0040(12) 0.0018(12) 0.0005(12)
C36B 0.0187(14) 0.0104(13) 0.0159(16) -0.0045(11) 0.0008(11) -0.0013(11)
C37B 0.0200(14) 0.0176(14) 0.0269(19) -0.0072(13) 0.0004(13) -0.0082(12)
C38B 0.0341(18) 0.0314(18) 0.042(2) -0.0137(17) 0.0008(16) -0.0183(16)
C39B 0.0290(17) 0.0221(16) 0.032(2) -0.0022(15) 0.0058(14) -0.0111(14)
C40B 0.0184(15) 0.0274(17) 0.037(2) -0.0081(15) 0.0038(14) -0.0092(13)
C41B 0.042(2) 0.0301(18) 0.0199(19) -0.0147(15) 0.0007(15) -0.0045(15)
C42B 0.0182(14) 0.0156(14) 0.0152(16) -0.0056(12) 0.0041(11) -0.0053(11)
C43B 0.0206(15) 0.0299(17) 0.0256(19) -0.0111(15) 0.0118(13) -0.0116(13)
C44B 0.0254(15) 0.0185(15) 0.0170(17) -0.0044(12) 0.0056(12) -0.0085(13)
C45B 0.0181(14) 0.0283(17) 0.0242(18) -0.0088(14) 0.0001(12) -0.0065(13)
Y1C 0.01842(13) 0.00781(12) 0.00991(14) -0.00184(10) 0.00286(10) -0.00170(10)
O1C 0.0130(9) 0.0085(9) 0.0140(10) -0.0002(8) -0.0021(7) 0.0002(7)
O2C 0.0112(9) 0.0146(9) 0.0107(10) -0.0001(8) 0.0013(7) 0.0003(7)
O3C 0.0136(9) 0.0133(9) 0.0115(10) -0.0056(8) 0.0037(7) -0.0027(7)
C1C 0.0151(12) 0.0083(12) 0.0078(14) -0.0026(10) 0.0026(10) -0.0005(10)
C2C 0.0127(12) 0.0124(13) 0.0130(15) -0.0030(11) -0.0002(10) 0.0007(11)
C3C 0.0200(14) 0.0116(13) 0.0177(16) -0.0038(12) -0.0067(12) 0.0059(11)
C4C 0.0314(16) 0.0084(13) 0.0242(18) -0.0049(12) -0.0083(13) -0.0003(12)
C5C 0.0209(14) 0.0131(13) 0.0158(16) -0.0052(12) -0.0039(12) -0.0040(11)
C6C 0.0136(12) 0.0123(13) 0.0092(14) -0.0031(11) 0.0014(10) -0.0003(11)
C7C 0.0106(12) 0.0121(13) 0.0099(14) -0.0009(11) -0.0014(10) 0.0018(10)
C8C 0.0145(13) 0.0163(14) 0.0147(15) -0.0030(11) -0.0011(11) -0.0036(11)
C9C 0.0134(13) 0.0230(15) 0.0220(17) -0.0039(13) 0.0014(12) 0.0018(12)
C10C 0.0206(14) 0.0201(15) 0.0128(15) -0.0018(12) -0.0012(11) -0.0028(12)
C11C 0.057(2) 0.0115(15) 0.047(2) -0.0033(15) -0.0282(19) -0.0007(15)
C12C 0.0124(12) 0.0147(13) 0.0130(15) -0.0035(11) -0.0027(11) 0.0001(11)
C13C 0.0158(13) 0.0213(15) 0.0248(18) -0.0116(13) -0.0041(12) -0.0006(12)
C14C 0.0162(13) 0.0238(15) 0.0116(15) -0.0014(12) -0.0021(11) 0.0039(12)
C15C 0.0112(12) 0.0191(14) 0.0210(17) -0.0067(12) 0.0001(11) 0.0015(11)
C16C 0.0110(12) 0.0077(12) 0.0114(15) 0.0006(10) 0.0006(10) -0.0023(10)
C17C 0.0114(12) 0.0100(12) 0.0131(15) -0.0011(11) -0.0016(10) -0.0033(10)
C18C 0.0126(12) 0.0113(13) 0.0161(16) -0.0042(11) 0.0010(11) -0.0025(11)
C19C 0.0184(13) 0.0100(12) 0.0112(15) -0.0016(11) -0.0005(11) -0.0023(11)
C20C 0.0154(13) 0.0102(12) 0.0167(16) -0.0021(11) -0.0035(11) -0.0008(11)
C21C 0.0115(12) 0.0099(12) 0.0135(15) -0.0029(11) -0.0020(10) 0.0001(10)
C22C 0.0086(12) 0.0127(13) 0.0135(15) -0.0009(11) -0.0017(10) 0.0030(10)
C23C 0.0120(13) 0.0249(16) 0.0239(18) -0.0024(14) 0.0015(12) 0.0040(12)
C24C 0.0159(13) 0.0112(13) 0.0191(16) -0.0023(11) -0.0001(11) 0.0011(11)
C25C 0.0113(12) 0.0168(14) 0.0195(16) -0.0042(12) -0.0034(11) 0.0008(11)
C26C 0.0289(16) 0.0191(15) 0.0127(16) 0.0000(12) 0.0004(12) 0.0006(13)
C27C 0.0091(12) 0.0166(14) 0.0178(16) 0.0006(12) -0.0009(11) 0.0004(11)
C28C 0.0140(14) 0.0392(19) 0.0234(18) 0.0006(15) -0.0027(12) 0.0043(14)
C29C 0.0217(16) 0.0334(19) 0.047(2) -0.0263(18) 0.0101(15) -0.0021(14)
C30C 0.0127(14) 0.0309(18) 0.0289(19) 0.0067(15) 0.0034(12) -0.0032(13)
C31C 0.0134(12) 0.0090(12) 0.0123(15) -0.0030(11) 0.0010(10) 0.0005(10)
C32C 0.0145(13) 0.0104(12) 0.0135(15) -0.0032(11) -0.0029(11) 0.0005(11)
C33C 0.0204(14) 0.0124(13) 0.0195(16) -0.0076(12) -0.0068(12) 0.0013(11)
C34C 0.0249(15) 0.0164(14) 0.0111(15) -0.0047(12) -0.0022(12) 0.0044(12)
C35C 0.0178(13) 0.0152(14) 0.0158(16) -0.0042(12) 0.0035(11) 0.0014(11)
C36C 0.0152(13) 0.0104(12) 0.0130(15) -0.0024(11) 0.0008(11) -0.0006(11)
C37C 0.0156(13) 0.0130(13) 0.0209(17) -0.0020(12) -0.0014(11) -0.0050(11)
C38C 0.0287(17) 0.0274(17) 0.041(2) -0.0105(16) -0.0057(15) -0.0161(14)
C39C 0.0263(16) 0.0182(15) 0.0218(18) -0.0002(13) 0.0015(13) -0.0078(13)
C40C 0.0139(14) 0.0257(16) 0.037(2) -0.0092(15) 0.0013(13) -0.0040(13)
C41C 0.045(2) 0.0256(17) 0.0193(19) -0.0112(14) -0.0018(15) -0.0008(15)
C42C 0.0132(13) 0.0177(14) 0.0158(16) -0.0033(12) 0.0047(11) -0.0046(11)
C43C 0.0172(14) 0.0296(17) 0.0261(19) -0.0090(14) 0.0073(13) -0.0065(13)
C44C 0.0186(14) 0.0134(13) 0.0255(18) -0.0066(12) 0.0033(12) -0.0061(11)
C45C 0.0136(13) 0.0219(15) 0.0208(17) -0.0062(13) -0.0011(11) -0.0030(12)
Y1D 0.02460(15) 0.00858(12) 0.01165(15) -0.00144(11) 0.00514(11) -0.00133(11)
O1D 0.0145(9) 0.0090(9) 0.0181(11) -0.0014(8) -0.0017(8) 0.0003(7)
O2D 0.0189(10) 0.0149(10) 0.0131(11) 0.0007(8) 0.0005(8) -0.0025(8)
O3D 0.0138(9) 0.0135(9) 0.0147(11) -0.0046(8) 0.0021(8) -0.0027(8)
C1D 0.0146(13) 0.0125(13) 0.0112(15) -0.0038(11) 0.0013(10) -0.0008(11)
C2D 0.0146(13) 0.0108(12) 0.0117(15) -0.0032(11) 0.0006(10) -0.0007(11)
C3D 0.0223(14) 0.0141(14) 0.0160(16) -0.0035(12) -0.0051(12) 0.0046(12)
C4D 0.0350(17) 0.0101(13) 0.0217(18) -0.0038(12) -0.0051(14) -0.0022(13)
C5D 0.0229(15) 0.0167(14) 0.0174(17) -0.0062(12) -0.0011(12) -0.0047(12)
C6D 0.0124(12) 0.0156(13) 0.0114(15) -0.0043(11) 0.0012(10) -0.0016(11)
C7D 0.0129(12) 0.0153(13) 0.0137(15) -0.0038(11) -0.0007(11) 0.0011(11)
C8D 0.0183(14) 0.0165(14) 0.0190(16) -0.0031(12) -0.0022(12) -0.0021(12)
C9D 0.0138(13) 0.0263(16) 0.0227(18) -0.0060(13) 0.0025(12) 0.0028(12)
C10D 0.0221(14) 0.0202(15) 0.0140(16) -0.0012(12) -0.0046(12) -0.0034(12)
C11D 0.057(2) 0.0142(15) 0.046(2) -0.0053(16) -0.0215(19) -0.0037(16)
C12D 0.0132(13) 0.0201(14) 0.0164(16) -0.0060(12) -0.0022(11) 0.0003(11)
C13D 0.0156(14) 0.0314(17) 0.0257(18) -0.0111(14) -0.0040(12) -0.0021(13)
C14D 0.0202(15) 0.0294(17) 0.0142(16) -0.0014(13) -0.0019(12) 0.0011(13)
C15D 0.0141(13) 0.0229(15) 0.0241(18) -0.0083(13) -0.0017(12) 0.0017(12)
C16D 0.0157(13) 0.0105(12) 0.0115(15) -0.0028(11) 0.0013(11) -0.0029(11)
C17D 0.0159(13) 0.0078(12) 0.0157(16) 0.0001(11) -0.0009(11) -0.0012(11)
C18D 0.0175(13) 0.0130(13) 0.0163(16) -0.0036(12) 0.0051(11) -0.0010(11)
C19D 0.0252(15) 0.0150(14) 0.0085(15) -0.0014(11) 0.0009(11) -0.0018(12)
C20D 0.0189(14) 0.0138(13) 0.0155(16) -0.0018(12) -0.0036(11) 0.0022(11)
C21D 0.0168(13) 0.0129(13) 0.0145(16) -0.0034(11) 0.0000(11) -0.0031(11)
C22D 0.0146(13) 0.0141(13) 0.0158(16) -0.0017(11) 0.0010(11) -0.0031(11)
C23D 0.0184(14) 0.0257(16) 0.0198(17) 0.0020(13) 0.0014(12) 0.0013(13)
C24D 0.0226(15) 0.0142(14) 0.0178(17) -0.0020(12) -0.0001(12) 0.0016(12)
C25D 0.0183(14) 0.0216(15) 0.0223(17) -0.0064(13) -0.0046(12) -0.0019(12)
C26D 0.0375(18) 0.0195(15) 0.0141(17) 0.0015(13) 0.0057(13) 0.0085(14)
C27D 0.0127(13) 0.0211(15) 0.0175(16) -0.0015(12) -0.0009(11) -0.0009(12)
C28D 0.0143(15) 0.058(2) 0.027(2) 0.0031(17) -0.0044(13) 0.0019(15)
C29D 0.0286(18) 0.042(2) 0.064(3) -0.033(2) 0.0095(18) 0.0000(16)
C30D 0.0169(15) 0.045(2) 0.042(2) 0.0123(18) 0.0021(15) -0.0012(15)
C31D 0.0145(13) 0.0091(12) 0.0122(15) -0.0019(11) -0.0002(10) 0.0027(10)
C32D 0.0134(13) 0.0084(12) 0.0177(16) -0.0017(11) -0.0033(11) 0.0016(10)
C33D 0.0247(15) 0.0107(13) 0.0175(16) -0.0040(12) -0.0063(12) 0.0015(12)
C34D 0.0284(16) 0.0128(14) 0.0172(17) -0.0043(12) -0.0015(13) 0.0054(12)
C35D 0.0203(14) 0.0161(14) 0.0135(15) -0.0016(12) 0.0049(11) 0.0021(12)
C36D 0.0136(12) 0.0110(13) 0.0142(15) -0.0026(11) 0.0008(11) 0.0013(10)
C37D 0.0180(14) 0.0160(14) 0.0215(17) -0.0048(12) -0.0010(12) -0.0062(12)
C38D 0.0312(18) 0.0306(18) 0.038(2) -0.0086(16) -0.0023(15) -0.0171(15)
C39D 0.0285(16) 0.0196(15) 0.0216(18) 0.0021(13) 0.0044(13) -0.0094(13)
C40D 0.0156(14) 0.0267(17) 0.040(2) -0.0088(15) 0.0047(13) -0.0064(13)
C41D 0.046(2) 0.0278(17) 0.0166(18) -0.0104(14) -0.0003(15) 0.0015(16)
C42D 0.0161(13) 0.0159(14) 0.0190(16) -0.0056(12) 0.0049(11) -0.0048(11)
C43D 0.0195(15) 0.0290(17) 0.028(2) -0.0070(15) 0.0095(13) -0.0094(13)
C44D 0.0218(14) 0.0130(13) 0.0219(17) -0.0023(12) 0.0043(12) -0.0072(12)
C45D 0.0145(13) 0.0252(16) 0.0245(18) -0.0079(13) -0.0004(12) -0.0027(12)
Y1E 0.01859(13) 0.00849(12) 0.00960(13) 0.00051(10) -0.00036(10) -0.00197(10)
O1E 0.0134(9) 0.0089(9) 0.0145(11) 0.0007(8) -0.0019(8) 0.0000(7)
O2E 0.0166(9) 0.0122(9) 0.0151(11) 0.0013(8) -0.0002(8) -0.0005(8)
O3E 0.0139(9) 0.0147(9) 0.0118(11) -0.0017(8) 0.0008(8) -0.0027(8)
C1E 0.0134(12) 0.0089(12) 0.0103(14) -0.0011(10) 0.0017(10) 0.0007(10)
C2E 0.0127(12) 0.0138(13) 0.0077(14) -0.0022(11) 0.0028(10) -0.0005(11)
C3E 0.0216(14) 0.0107(13) 0.0150(16) -0.0018(11) -0.0001(12) 0.0032(11)
C4E 0.0297(16) 0.0123(13) 0.0164(17) -0.0047(12) -0.0001(13) -0.0001(12)
C5E 0.0220(14) 0.0160(14) 0.0151(16) -0.0056(12) 0.0012(12) -0.0049(12)
C6E 0.0125(12) 0.0160(13) 0.0119(15) -0.0044(11) 0.0022(10) -0.0006(11)
C7E 0.0128(13) 0.0141(13) 0.0137(15) -0.0001(11) -0.0016(11) 0.0024(11)
C8E 0.0135(13) 0.0187(14) 0.0169(16) -0.0004(12) -0.0044(11) -0.0022(11)
C9E 0.0140(13) 0.0266(16) 0.0223(17) -0.0044(13) -0.0020(12) 0.0034(12)
C10E 0.0241(15) 0.0197(15) 0.0116(15) 0.0014(12) -0.0039(12) -0.0029(12)
C11E 0.048(2) 0.0141(15) 0.032(2) -0.0053(14) -0.0115(16) -0.0017(15)
C12E 0.0143(13) 0.0174(14) 0.0139(15) -0.0042(12) -0.0001(11) 0.0002(11)
C13E 0.0166(14) 0.0262(16) 0.0255(18) -0.0087(14) -0.0025(12) -0.0022(12)
C14E 0.0176(14) 0.0275(16) 0.0134(16) 0.0002(13) -0.0036(12) 0.0025(13)
C15E 0.0134(13) 0.0227(15) 0.0221(17) -0.0089(13) -0.0009(11) 0.0016(12)
C16E 0.0175(13) 0.0114(13) 0.0105(15) -0.0005(11) -0.0011(11) -0.0063(11)
C17E 0.0136(12) 0.0076(12) 0.0151(15) -0.0022(11) -0.0002(11) -0.0018(10)
C18E 0.0202(14) 0.0147(13) 0.0103(15) -0.0020(11) 0.0019(11) -0.0034(11)
C19E 0.0297(16) 0.0118(13) 0.0145(16) -0.0014(12) -0.0002(12) -0.0037(12)
C20E 0.0257(15) 0.0136(14) 0.0164(16) -0.0023(12) -0.0088(12) 0.0027(12)
C21E 0.0155(13) 0.0121(13) 0.0170(16) -0.0030(11) -0.0021(11) -0.0002(11)
C22E 0.0149(13) 0.0165(14) 0.0170(16) -0.0013(12) -0.0009(11) 0.0008(11)
C23E 0.0155(14) 0.0341(18) 0.0215(18) -0.0018(14) -0.0001(12) 0.0014(13)
C24E 0.0241(15) 0.0121(13) 0.0165(16) 0.0008(12) 0.0017(12) 0.0031(12)
C25E 0.0207(15) 0.0266(16) 0.0215(18) -0.0055(13) -0.0060(12) 0.0014(13)
C26E 0.047(2) 0.0179(15) 0.0179(18) -0.0012(13) 0.0044(15) -0.0001(15)
C27E 0.0188(14) 0.0232(16) 0.0259(19) -0.0056(14) -0.0072(13) 0.0051(13)
C28E 0.0266(18) 0.057(3) 0.035(2) -0.0070(19) -0.0061(16) 0.0210(17)
C29E 0.0270(16) 0.0254(17) 0.031(2) -0.0116(15) 0.0005(14) 0.0078(14)
C30E 0.0176(16) 0.043(2) 0.052(3) -0.0138(19) -0.0005(15) -0.0084(15)
C31E 0.0154(13) 0.0067(12) 0.0111(14) -0.0006(10) -0.0025(10) 0.0009(10)
C32E 0.0182(13) 0.0078(12) 0.0168(16) -0.0021(11) -0.0050(11) 0.0025(11)
C33E 0.0256(15) 0.0116(13) 0.0250(18) -0.0068(12) -0.0116(13) 0.0004(12)
C34E 0.0257(16) 0.0186(15) 0.0182(17) -0.0100(13) -0.0057(13) 0.0100(13)
C35E 0.0222(14) 0.0142(14) 0.0138(16) -0.0014(12) 0.0010(12) 0.0031(12)
C36E 0.0166(13) 0.0091(12) 0.0113(15) -0.0027(11) -0.0015(11) 0.0029(11)
C37E 0.0243(15) 0.0161(14) 0.0281(19) -0.0031(13) -0.0041(13) -0.0091(13)
C38E 0.043(2) 0.037(2) 0.054(3) -0.0152(19) -0.0025(19) -0.0247(18)
C39E 0.0374(19) 0.0197(16) 0.034(2) 0.0082(15) -0.0025(16) -0.0114(15)
C40E 0.0174(14) 0.0291(17) 0.0278(19) -0.0051(14) 0.0007(13) -0.0073(13)
C41E 0.051(2) 0.0335(19) 0.024(2) -0.0186(16) -0.0081(17) 0.0054(17)
C42E 0.0112(12) 0.0155(13) 0.0151(16) -0.0011(12) 0.0021(11) -0.0035(11)
C43E 0.0219(15) 0.0291(17) 0.0248(19) -0.0100(15) 0.0092(13) -0.0075(13)
C44E 0.0175(14) 0.0134(13) 0.0207(17) -0.0035(12) 0.0021(12) -0.0064(11)
C45E 0.0158(13) 0.0210(15) 0.0208(17) -0.0043(13) -0.0047(12) -0.0024(12)

loop_
_atom_type_symbol
_atom_type_description
_atom_type_scat_dispersion_real
_atom_type_scat_dispersion_imag
_atom_type_scat_source
C C 0.0033 0.0016 'International Tables Vol C Tables 4.2.6.8 and 6.1.1.4'
H H 0.0000 0.0000 'International Tables Vol C Tables 4.2.6.8 and 6.1.1.4'
O O 0.0106 0.0060 'International Tables Vol C Tables 4.2.6.8 and 6.1.1.4'
Y Y -2.7962 3.5667 'International Tables Vol C Tables 4.2.6.8 and 6.1.1.4'

loop_
_geom_angle_atom_site_label_1
_geom_angle_atom_site_label_2
_geom_angle_atom_site_label_3
_geom_angle
O1A Y1A O2A 112.97(7)
O1A Y1A O3A 114.96(7)
O2A Y1A O3A 116.31(7)
C1A O1A Y1A 163.00(17)
C16A O2A Y1A 159.66(17)
C31A O3A Y1A 170.35(17)
O1A C1A C2A 120.4(2)
O1A C1A C6A 119.0(2)
C2A C1A C6A 120.6(2)
C1A C2A C7A 127.7(2)
C3A C2A C1A 117.7(2)
C3A C2A C7A 114.6(2)
C2A C3A H3A 118.5
C4A C3A C2A 123.0(3)
C4A C3A H3A 118.5
C3A C4A C5A 118.1(3)
C3A C4A C11A 120.5(3)
C5A C4A C11A 121.4(3)
C4A C5A H5A 118.8
C6A C5A C4A 122.3(3)
C6A C5A H5A 118.8
C1A C6A C12A 121.6(2)
C5A C6A C1A 118.2(2)
C5A C6A C12A 120.1(2)
C8A C7A C2A 117.0(2)
C8A C7A C9A 105.9(2)
C9A C7A C2A 109.2(2)
C10A C7A C2A 109.2(2)
C10A C7A C8A 106.1(2)
C10A C7A C9A 109.3(2)
C7A C8A H8AA 109.5
C7A C8A H8AB 109.5
C7A C8A H8AC 109.5
H8AA C8A H8AB 109.5
H8AA C8A H8AC 109.5
H8AB C8A H8AC 109.5
C7A C9A H9AA 109.5
C7A C9A H9AB 109.5
C7A C9A H9AC 109.5
H9AA C9A H9AB 109.5
H9AA C9A H9AC 109.5
H9AB C9A H9AC 109.5
C7A C10A H10A 109.5
C7A C10A H10B 109.5
C7A C10A H10C 109.5
H10A C10A H10B 109.5
H10A C10A H10C 109.5
H10B C10A H10C 109.5
C4A C11A H11A 109.5
C4A C11A H11B 109.5
C4A C11A H11C 109.5
H11A C11A H11B 109.5
H11A C11A H11C 109.5
H11B C11A H11C 109.5
C13A C12A C6A 111.9(2)
C14A C12A C6A 110.2(2)
C14A C12A C13A 106.4(2)
C14A C12A C15A 111.0(2)
C15A C12A C6A 110.3(2)
C15A C12A C13A 106.9(2)
C12A C13A H13A 109.5
C12A C13A H13B 109.5
C12A C13A H13C 109.5
H13A C13A H13B 109.5
H13A C13A H13C 109.5
H13B C13A H13C 109.5
C12A C14A H14A 109.5
C12A C14A H14B 109.5
C12A C14A H14C 109.5
H14A C14A H14B 109.5
H14A C14A H14C 109.5
H14B C14A H14C 109.5
C12A C15A H15A 109.5
C12A C15A H15B 109.5
C12A C15A H15C 109.5
H15A C15A H15B 109.5
H15A C15A H15C 109.5
H15B C15A H15C 109.5
O2A C16A C17A 119.2(2)
O2A C16A C21A 119.6(2)
C17A C16A C21A 121.2(3)
C16A C17A C22A 121.8(2)
C18A C17A C16A 118.3(2)
C18A C17A C22A 119.9(2)
C17A C18A H18A 118.9
C19A C18A C17A 122.2(3)
C19A C18A H18A 118.9
C18A C19A C26A 119.8(3)
C20A C19A C18A 118.4(3)
C20A C19A C26A 121.8(3)
C19A C20A H20A 118.5
C19A C20A C21A 123.0(3)
C21A C20A H20A 118.5
C16A C21A C27A 121.8(3)
C20A C21A C16A 117.0(3)
C20A C21A C27A 121.3(2)
C17A C22A C25A 110.5(2)
C23A C22A C17A 112.4(2)
C23A C22A C25A 106.2(2)
C24A C22A C17A 109.8(2)
C24A C22A C23A 105.4(2)
C24A C22A C25A 112.5(2)
C22A C23A H23A 109.5
C22A C23A H23B 109.5
C22A C23A H23C 109.5
H23A C23A H23B 109.5
H23A C23A H23C 109.5
H23B C23A H23C 109.5
C22A C24A H24A 109.5
C22A C24A H24B 109.5
C22A C24A H24C 109.5
H24A C24A H24B 109.5
H24A C24A H24C 109.5
H24B C24A H24C 109.5
C22A C25A H25A 109.5
C22A C25A H25B 109.5
C22A C25A H25C 109.5
H25A C25A H25B 109.5
H25A C25A H25C 109.5
H25B C25A H25C 109.5
C19A C26A H26A 109.5
C19A C26A H26B 109.5
C19A C26A H26C 109.5
H26A C26A H26B 109.5
H26A C26A H26C 109.5
H26B C26A H26C 109.5
C21A C27A C28A 112.0(3)
C21A C27A C29A 110.7(2)
C21A C27A C30A 110.7(2)
C29A C27A C28A 107.1(3)
C29A C27A C30A 109.8(3)
C30A C27A C28A 106.4(3)
C27A C28A H28A 109.5
C27A C28A H28B 109.5
C27A C28A H28C 109.5
H28A C28A H28B 109.5
H28A C28A H28C 109.5
H28B C28A H28C 109.5
C27A C29A H29A 109.5
C27A C29A H29B 109.5
C27A C29A H29C 109.5
H29A C29A H29B 109.5
H29A C29A H29C 109.5
H29B C29A H29C 109.5
C27A C30A H30A 109.5
C27A C30A H30B 109.5
C27A C30A H30C 109.5
H30A C30A H30B 109.5
H30A C30A H30C 109.5
H30B C30A H30C 109.5
O3A C31A C32A 119.1(2)
O3A C31A C36A 119.8(2)
C36A C31A C32A 121.1(3)
C31A C32A C37A 121.7(3)
C33A C32A C31A 117.6(3)
C33A C32A C37A 120.6(2)
C32A C33A H33A 118.7
C34A C33A C32A 122.6(3)
C34A C33A H33A 118.7
C33A C34A C35A 118.1(3)
C33A C34A C41A 121.5(3)
C35A C34A C41A 120.4(3)
C34A C35A H35A 118.6
C34A C35A C36A 122.9(3)
C36A C35A H35A 118.6
C31A C36A C42A 121.6(2)
C35A C36A C31A 117.6(2)
C35A C36A C42A 120.9(3)
C32A C37A C38A 112.7(3)
C32A C37A C39A 109.6(2)
C32A C37A C40A 111.2(2)
C38A C37A C39A 106.3(3)
C38A C37A C40A 106.0(3)
C40A C37A C39A 110.8(3)
C37A C38A H38A 109.5
C37A C38A H38B 109.5
C37A C38A H38C 109.5
H38A C38A H38B 109.5
H38A C38A H38C 109.5
H38B C38A H38C 109.5
C37A C39A H39A 109.5
C37A C39A H39B 109.5
C37A C39A H39C 109.5
H39A C39A H39B 109.5
H39A C39A H39C 109.5
H39B C39A H39C 109.5
C37A C40A H40A 109.5
C37A C40A H40B 109.5
C37A C40A H40C 109.5
H40A C40A H40B 109.5
H40A C40A H40C 109.5
H40B C40A H40C 109.5
C34A C41A H41A 109.5
C34A C41A H41B 109.5
C34A C41A H41C 109.5
H41A C41A H41B 109.5
H41A C41A H41C 109.5
H41B C41A H41C 109.5
C36A C42A C43A 112.3(2)
C36A C42A C44A 110.2(2)
C36A C42A C45A 110.3(2)
C44A C42A C43A 106.5(2)
C44A C42A C45A 111.2(2)
C45A C42A C43A 106.3(2)
C42A C43A H43A 109.5
C42A C43A H43B 109.5
C42A C43A H43C 109.5
H43A C43A H43B 109.5
H43A C43A H43C 109.5
H43B C43A H43C 109.5
C42A C44A H44A 109.5
C42A C44A H44B 109.5
C42A C44A H44C 109.5
H44A C44A H44B 109.5
H44A C44A H44C 109.5
H44B C44A H44C 109.5
C42A C45A H45A 109.5
C42A C45A H45B 109.5
C42A C45A H45C 109.5
H45A C45A H45B 109.5
H45A C45A H45C 109.5
H45B C45A H45C 109.5
O1B Y1B O3B 123.71(7)
O2B Y1B O1B 117.31(7)
O2B Y1B O3B 118.97(7)
C1B O1B Y1B 163.74(17)
C16B O2B Y1B 157.02(16)
C31B O3B Y1B 170.57(17)
O1B C1B C2B 120.3(2)
O1B C1B C6B 118.9(2)
C2B C1B C6B 120.9(2)
C1B C2B C7B 127.4(2)
C3B C2B C1B 117.4(2)
C3B C2B C7B 115.2(2)
C2B C3B H3B 118.5
C4B C3B C2B 123.0(3)
C4B C3B H3B 118.5
C3B C4B C5B 117.9(3)
C3B C4B C11B 121.4(3)
C5B C4B C11B 120.7(3)
C4B C5B H5B 118.8
C6B C5B C4B 122.3(3)
C6B C5B H5B 118.8
C1B C6B C12B 121.3(2)
C5B C6B C1B 118.5(2)
C5B C6B C12B 120.1(2)
C8B C7B C2B 117.2(2)
C8B C7B C9B 106.6(2)
C8B C7B C10B 106.5(2)
C9B C7B C2B 109.8(2)
C9B C7B C10B 108.4(2)
C10B C7B C2B 108.1(2)
C7B C8B H8BA 109.5
C7B C8B H8BB 109.5
C7B C8B H8BC 109.5
H8BA C8B H8BB 109.5
H8BA C8B H8BC 109.5
H8BB C8B H8BC 109.5
C7B C9B H9BA 109.5
C7B C9B H9BB 109.5
C7B C9B H9BC 109.5
H9BA C9B H9BB 109.5
H9BA C9B H9BC 109.5
H9BB C9B H9BC 109.5
C7B C10B H10D 109.5
C7B C10B H10E 109.5
C7B C10B H10F 109.5
H10D C10B H10E 109.5
H10D C10B H10F 109.5
H10E C10B H10F 109.5
C4B C11B H11D 109.5
C4B C11B H11E 109.5
C4B C11B H11F 109.5
H11D C11B H11E 109.5
H11D C11B H11F 109.5
H11E C11B H11F 109.5
C13B C12B C6B 112.2(2)
C14B C12B C6B 109.1(2)
C14B C12B C13B 107.0(2)
C14B C12B C15B 111.2(2)
C15B C12B C6B 110.7(2)
C15B C12B C13B 106.5(2)
C12B C13B H13D 109.5
C12B C13B H13E 109.5
C12B C13B H13F 109.5
H13D C13B H13E 109.5
H13D C13B H13F 109.5
H13E C13B H13F 109.5
C12B C14B H14D 109.5
C12B C14B H14E 109.5
C12B C14B H14F 109.5
H14D C14B H14E 109.5
H14D C14B H14F 109.5
H14E C14B H14F 109.5
C12B C15B H15D 109.5
C12B C15B H15E 109.5
C12B C15B H15F 109.5
H15D C15B H15E 109.5
H15D C15B H15F 109.5
H15E C15B H15F 109.5
O2B C16B C17B 120.1(2)
O2B C16B C21B 119.1(2)
C17B C16B C21B 120.8(3)
C16B C17B C22B 121.1(2)
C18B C17B C16B 118.4(2)
C18B C17B C22B 120.6(2)
C17B C18B H18B 118.8
C19B C18B C17B 122.5(3)
C19B C18B H18B 118.8
C18B C19B C20B 118.3(3)
C18B C19B C26B 119.9(3)
C20B C19B C26B 121.7(3)
C19B C20B H20B 118.9
C19B C20B C21B 122.2(2)
C21B C20B H20B 118.9
C16B C21B C27B 122.0(2)
C20B C21B C16B 117.8(2)
C20B C21B C27B 120.0(2)
C23B C22B C17B 111.9(2)
C23B C22B C24B 106.4(2)
C23B C22B C25B 106.5(2)
C24B C22B C17B 108.9(2)
C24B C22B C25B 112.0(2)
C25B C22B C17B 111.0(2)
C22B C23B H23D 109.5
C22B C23B H23E 109.5
C22B C23B H23F 109.5
H23D C23B H23E 109.5
H23D C23B H23F 109.5
H23E C23B H23F 109.5
C22B C24B H24D 109.5
C22B C24B H24E 109.5
C22B C24B H24F 109.5
H24D C24B H24E 109.5
H24D C24B H24F 109.5
H24E C24B H24F 109.5
C22B C25B H25D 109.5
C22B C25B H25E 109.5
C22B C25B H25F 109.5
H25D C25B H25E 109.5
H25D C25B H25F 109.5
H25E C25B H25F 109.5
C19B C26B H26D 109.5
C19B C26B H26E 109.5
C19B C26B H26F 109.5
H26D C26B H26E 109.5
H26D C26B H26F 109.5
H26E C26B H26F 109.5
C21B C27B C30B 113.5(2)
C28B C27B C21B 111.5(2)
C28B C27B C30B 105.9(2)
C29B C27B C21B 108.6(2)
C29B C27B C28B 108.2(3)
C29B C27B C30B 109.0(3)
C27B C28B H28D 109.5
C27B C28B H28E 109.5
C27B C28B H28F 109.5
H28D C28B H28E 109.5
H28D C28B H28F 109.5
H28E C28B H28F 109.5
C27B C29B H29D 109.5
C27B C29B H29E 109.5
C27B C29B H29F 109.5
H29D C29B H29E 109.5
H29D C29B H29F 109.5
H29E C29B H29F 109.5
C27B C30B H30D 109.5
C27B C30B H30E 109.5
C27B C30B H30F 109.5
H30D C30B H30E 109.5
H30D C30B H30F 109.5
H30E C30B H30F 109.5
O3B C31B C32B 119.5(2)
O3B C31B C36B 119.3(2)
C32B C31B C36B 121.2(3)
C31B C32B C37B 121.7(3)
C33B C32B C31B 117.4(3)
C33B C32B C37B 120.9(2)
C32B C33B H33B 118.5
C34B C33B C32B 123.1(3)
C34B C33B H33B 118.5
C33B C34B C35B 118.1(3)
C33B C34B C41B 121.2(3)
C35B C34B C41B 120.7(3)
C34B C35B H35B 118.8
C34B C35B C36B 122.4(3)
C36B C35B H35B 118.8
C31B C36B C42B 122.2(2)
C35B C36B C31B 117.8(2)
C35B C36B C42B 120.0(2)
C38B C37B C32B 112.2(3)
C38B C37B C39B 107.0(2)
C39B C37B C32B 109.4(2)
C40B C37B C32B 111.5(2)
C40B C37B C38B 106.2(2)
C40B C37B C39B 110.4(3)
C37B C38B H38D 109.5
C37B C38B H38E 109.5
C37B C38B H38F 109.5
H38D C38B H38E 109.5
H38D C38B H38F 109.5
H38E C38B H38F 109.5
C37B C39B H39D 109.5
C37B C39B H39E 109.5
C37B C39B H39F 109.5
H39D C39B H39E 109.5
H39D C39B H39F 109.5
H39E C39B H39F 109.5
C37B C40B H40D 109.5
C37B C40B H40E 109.5
C37B C40B H40F 109.5
H40D C40B H40E 109.5
H40D C40B H40F 109.5
H40E C40B H40F 109.5
C34B C41B H41D 109.5
C34B C41B H41E 109.5
C34B C41B H41F 109.5
H41D C41B H41E 109.5
H41D C41B H41F 109.5
H41E C41B H41F 109.5
C36B C42B C43B 112.4(2)
C36B C42B C44B 109.4(2)
C43B C42B C44B 106.3(2)
C45B C42B C36B 111.3(2)
C45B C42B C43B 106.3(2)
C45B C42B C44B 110.9(2)
C42B C43B H43D 109.5
C42B C43B H43E 109.5
C42B C43B H43F 109.5
H43D C43B H43E 109.5
H43D C43B H43F 109.5
H43E C43B H43F 109.5
C42B C44B H44D 109.5
C42B C44B H44E 109.5
C42B C44B H44F 109.5
H44D C44B H44E 109.5
H44D C44B H44F 109.5
H44E C44B H44F 109.5
C42B C45B H45D 109.5
C42B C45B H45E 109.5
C42B C45B H45F 109.5
H45D C45B H45E 109.5
H45D C45B H45F 109.5
H45E C45B H45F 109.5
O1C Y1C O2C 117.20(7)
O1C Y1C O3C 123.69(7)
O2C Y1C O3C 119.10(7)
C1C O1C Y1C 163.92(16)
C16C O2C Y1C 157.73(16)
C31C O3C Y1C 170.62(17)
O1C C1C C2C 120.8(2)
O1C C1C C6C 118.7(2)
C2C C1C C6C 120.5(2)
C1C C2C C7C 127.2(2)
C3C C2C C1C 117.6(2)
C3C C2C C7C 115.3(2)
C2C C3C H3C 118.4
C4C C3C C2C 123.2(3)
C4C C3C H3C 118.4
C3C C4C C5C 118.0(2)
C3C C4C C11C 120.9(3)
C5C C4C C11C 121.2(3)
C4C C5C H5C 118.8
C6C C5C C4C 122.3(2)
C6C C5C H5C 118.8
C1C C6C C12C 121.3(2)
C5C C6C C1C 118.5(2)
C5C C6C C12C 120.2(2)
C8C C7C C2C 117.1(2)
C8C C7C C9C 106.3(2)
C8C C7C C10C 106.7(2)
C9C C7C C2C 109.7(2)
C10C C7C C2C 108.5(2)
C10C C7C C9C 108.2(2)
C7C C8C H8CA 109.5
C7C C8C H8CB 109.5
C7C C8C H8CC 109.5
H8CA C8C H8CB 109.5
H8CA C8C H8CC 109.5
H8CB C8C H8CC 109.5
C7C C9C H9CA 109.5
C7C C9C H9CB 109.5
C7C C9C H9CC 109.5
H9CA C9C H9CB 109.5
H9CA C9C H9CC 109.5
H9CB C9C H9CC 109.5
C7C C10C H10G 109.5
C7C C10C H10H 109.5
C7C C10C H10I 109.5
H10G C10C H10H 109.5
H10G C10C H10I 109.5
H10H C10C H10I 109.5
C4C C11C H11G 109.5
C4C C11C H11H 109.5
C4C C11C H11I 109.5
H11G C11C H11H 109.5
H11G C11C H11I 109.5
H11H C11C H11I 109.5
C13C C12C C6C 112.1(2)
C14C C12C C6C 109.2(2)
C14C C12C C13C 106.6(2)
C14C C12C C15C 111.4(2)
C15C C12C C6C 111.0(2)
C15C C12C C13C 106.4(2)
C12C C13C H13G 109.5
C12C C13C H13H 109.5
C12C C13C H13I 109.5
H13G C13C H13H 109.5
H13G C13C H13I 109.5
H13H C13C H13I 109.5
C12C C14C H14G 109.5
C12C C14C H14H 109.5
C12C C14C H14I 109.5
H14G C14C H14H 109.5
H14G C14C H14I 109.5
H14H C14C H14I 109.5
C12C C15C H15G 109.5
C12C C15C H15H 109.5
C12C C15C H15I 109.5
H15G C15C H15H 109.5
H15G C15C H15I 109.5
H15H C15C H15I 109.5
O2C C16C C17C 119.6(2)
O2C C16C C21C 119.2(2)
C17C C16C C21C 121.2(3)
C16C C17C C22C 121.4(2)
C18C C17C C16C 117.8(2)
C18C C17C C22C 120.7(2)
C17C C18C H18C 118.7
C19C C18C C17C 122.7(3)
C19C C18C H18C 118.7
C18C C19C C26C 119.4(3)
C20C C19C C18C 118.0(3)
C20C C19C C26C 122.5(2)
C19C C20C H20C 118.5
C19C C20C C21C 123.0(3)
C21C C20C H20C 118.5
C16C C21C C27C 122.3(2)
C20C C21C C16C 117.3(2)
C20C C21C C27C 120.3(2)
C23C C22C C17C 111.9(2)
C23C C22C C24C 106.0(2)
C23C C22C C25C 107.0(2)
C24C C22C C17C 108.8(2)
C25C C22C C17C 110.9(2)
C25C C22C C24C 112.2(2)
C22C C23C H23G 109.5
C22C C23C H23H 109.5
C22C C23C H23I 109.5
H23G C23C H23H 109.5
H23G C23C H23I 109.5
H23H C23C H23I 109.5
C22C C24C H24G 109.5
C22C C24C H24H 109.5
C22C C24C H24I 109.5
H24G C24C H24H 109.5
H24G C24C H24I 109.5
H24H C24C H24I 109.5
C22C C25C H25G 109.5
C22C C25C H25H 109.5
C22C C25C H25I 109.5
H25G C25C H25H 109.5
H25G C25C H25I 109.5
H25H C25C H25I 109.5
C19C C26C H26G 109.5
C19C C26C H26H 109.5
C19C C26C H26I 109.5
H26G C26C H26H 109.5
H26G C26C H26I 109.5
H26H C26C H26I 109.5
C21C C27C C28C 111.5(2)
C21C C27C C30C 113.7(2)
C28C C27C C30C 105.9(2)
C29C C27C C21C 108.4(2)
C29C C27C C28C 107.9(2)
C29C C27C C30C 109.1(3)
C27C C28C H28G 109.5
C27C C28C H28H 109.5
C27C C28C H28I 109.5
H28G C28C H28H 109.5
H28G C28C H28I 109.5
H28H C28C H28I 109.5
C27C C29C H29G 109.5
C27C C29C H29H 109.5
C27C C29C H29I 109.5
H29G C29C H29H 109.5
H29G C29C H29I 109.5
H29H C29C H29I 109.5
C27C C30C H30G 109.5
C27C C30C H30H 109.5
C27C C30C H30I 109.5
H30G C30C H30H 109.5
H30G C30C H30I 109.5
H30H C30C H30I 109.5
O3C C31C C32C 119.7(2)
O3C C31C C36C 119.8(2)
C32C C31C C36C 120.5(2)
C31C C32C C37C 121.5(2)
C33C C32C C31C 117.9(2)
C33C C32C C37C 120.6(2)
C32C C33C H33C 118.7
C34C C33C C32C 122.5(2)
C34C C33C H33C 118.7
C33C C34C C35C 118.5(3)
C33C C34C C41C 121.2(3)
C35C C34C C41C 120.3(3)
C34C C35C H35C 118.9
C34C C35C C36C 122.3(3)
C36C C35C H35C 118.9
C31C C36C C42C 121.5(2)
C35C C36C C31C 118.2(2)
C35C C36C C42C 120.2(2)
C32C C37C C39C 109.4(2)
C38C C37C C32C 112.2(2)
C38C C37C C39C 106.9(2)
C38C C37C C40C 106.7(2)
C40C C37C C32C 111.3(2)
C40C C37C C39C 110.3(3)
C37C C38C H38G 109.5
C37C C38C H38H 109.5
C37C C38C H38I 109.5
H38G C38C H38H 109.5
H38G C38C H38I 109.5
H38H C38C H38I 109.5
C37C C39C H39G 109.5
C37C C39C H39H 109.5
C37C C39C H39I 109.5
H39G C39C H39H 109.5
H39G C39C H39I 109.5
H39H C39C H39I 109.5
C37C C40C H40G 109.5
C37C C40C H40H 109.5
C37C C40C H40I 109.5
H40G C40C H40H 109.5
H40G C40C H40I 109.5
H40H C40C H40I 109.5
C34C C41C H41G 109.5
C34C C41C H41H 109.5
C34C C41C H41I 109.5
H41G C41C H41H 109.5
H41G C41C H41I 109.5
H41H C41C H41I 109.5
C36C C42C C45C 111.2(2)
C43C C42C C36C 112.5(2)
C43C C42C C45C 105.7(2)
C44C C42C C36C 109.6(2)
C44C C42C C43C 107.1(2)
C44C C42C C45C 110.7(2)
C42C C43C H43G 109.5
C42C C43C H43H 109.5
C42C C43C H43I 109.5
H43G C43C H43H 109.5
H43G C43C H43I 109.5
H43H C43C H43I 109.5
C42C C44C H44G 109.5
C42C C44C H44H 109.5
C42C C44C H44I 109.5
H44G C44C H44H 109.5
H44G C44C H44I 109.5
H44H C44C H44I 109.5
C42C C45C H45G 109.5
C42C C45C H45H 109.5
C42C C45C H45I 109.5
H45G C45C H45H 109.5
H45G C45C H45I 109.5
H45H C45C H45I 109.5
O1D Y1D O3D 124.58(7)
O2D Y1D O1D 116.47(8)
O2D Y1D O3D 118.89(7)
C1D O1D Y1D 163.32(17)
C16D O2D Y1D 160.06(16)
C31D O3D Y1D 170.90(17)
O1D C1D C2D 120.5(2)
O1D C1D C6D 119.0(2)
C2D C1D C6D 120.5(2)
C1D C2D C7D 127.2(2)
C3D C2D C1D 117.6(2)
C3D C2D C7D 115.3(2)
C2D C3D H3D 118.4
C4D C3D C2D 123.2(3)
C4D C3D H3D 118.4
C3D C4D C5D 118.1(3)
C3D C4D C11D 121.2(3)
C5D C4D C11D 120.7(3)
C4D C5D H5D 118.9
C4D C5D C6D 122.2(3)
C6D C5D H5D 118.9
C1D C6D C12D 121.6(2)
C5D C6D C1D 118.4(2)
C5D C6D C12D 120.0(2)
C8D C7D C2D 117.3(2)
C8D C7D C9D 106.4(2)
C9D C7D C2D 109.1(2)
C10D C7D C2D 108.9(2)
C10D C7D C8D 106.6(2)
C10D C7D C9D 108.3(2)
C7D C8D H8DA 109.5
C7D C8D H8DB 109.5
C7D C8D H8DC 109.5
H8DA C8D H8DB 109.5
H8DA C8D H8DC 109.5
H8DB C8D H8DC 109.5
C7D C9D H9DA 109.5
C7D C9D H9DB 109.5
C7D C9D H9DC 109.5
H9DA C9D H9DB 109.5
H9DA C9D H9DC 109.5
H9DB C9D H9DC 109.5
C7D C10D H10J 109.5
C7D C10D H10K 109.5
C7D C10D H10L 109.5
H10J C10D H10K 109.5
H10J C10D H10L 109.5
H10K C10D H10L 109.5
C4D C11D H11J 109.5
C4D C11D H11K 109.5
C4D C11D H11L 109.5
H11J C11D H11K 109.5
H11J C11D H11L 109.5
H11K C11D H11L 109.5
C6D C12D C14D 109.2(2)
C13D C12D C6D 112.6(2)
C13D C12D C14D 106.7(2)
C15D C12D C6D 110.6(2)
C15D C12D C13D 106.7(2)
C15D C12D C14D 110.9(2)
C12D C13D H13J 109.5
C12D C13D H13K 109.5
C12D C13D H13L 109.5
H13J C13D H13K 109.5
H13J C13D H13L 109.5
H13K C13D H13L 109.5
C12D C14D H14J 109.5
C12D C14D H14K 109.5
C12D C14D H14L 109.5
H14J C14D H14K 109.5
H14J C14D H14L 109.5
H14K C14D H14L 109.5
C12D C15D H15J 109.5
C12D C15D H15K 109.5
C12D C15D H15L 109.5
H15J C15D H15K 109.5
H15J C15D H15L 109.5
H15K C15D H15L 109.5
O2D C16D C17D 119.7(2)
O2D C16D C21D 119.5(2)
C21D C16D C17D 120.9(3)
C16D C17D C22D 121.3(3)
C18D C17D C16D 118.1(2)
C18D C17D C22D 120.7(2)
C17D C18D H18D 118.7
C19D C18D C17D 122.6(3)
C19D C18D H18D 118.7
C18D C19D C20D 117.9(3)
C18D C19D C26D 120.0(3)
C20D C19D C26D 122.1(3)
C19D C20D H20D 118.6
C19D C20D C21D 122.9(3)
C21D C20D H20D 118.6
C16D C21D C27D 122.4(3)
C20D C21D C16D 117.7(3)
C20D C21D C27D 119.8(2)
C23D C22D C17D 111.8(2)
C23D C22D C24D 106.2(2)
C23D C22D C25D 107.0(2)
C24D C22D C17D 109.1(2)
C24D C22D C25D 111.7(2)
C25D C22D C17D 110.9(2)
C22D C23D H23J 109.5
C22D C23D H23K 109.5
C22D C23D H23L 109.5
H23J C23D H23K 109.5
H23J C23D H23L 109.5
H23K C23D H23L 109.5
C22D C24D H24J 109.5
C22D C24D H24K 109.5
C22D C24D H24L 109.5
H24J C24D H24K 109.5
H24J C24D H24L 109.5
H24K C24D H24L 109.5
C22D C25D H25J 109.5
C22D C25D H25K 109.5
C22D C25D H25L 109.5
H25J C25D H25K 109.5
H25J C25D H25L 109.5
H25K C25D H25L 109.5
C19D C26D H26J 109.5
C19D C26D H26K 109.5
C19D C26D H26L 109.5
H26J C26D H26K 109.5
H26J C26D H26L 109.5
H26K C26D H26L 109.5
C21D C27D C30D 114.1(2)
C28D C27D C21D 111.4(3)
C28D C27D C30D 105.6(2)
C29D C27D C21D 108.5(2)
C29D C27D C28D 108.4(3)
C29D C27D C30D 108.6(3)
C27D C28D H28J 109.5
C27D C28D H28K 109.5
C27D C28D H28L 109.5
H28J C28D H28K 109.5
H28J C28D H28L 109.5
H28K C28D H28L 109.5
C27D C29D H29J 109.5
C27D C29D H29K 109.5
C27D C29D H29L 109.5
H29J C29D H29K 109.5
H29J C29D H29L 109.5
H29K C29D H29L 109.5
C27D C30D H30J 109.5
C27D C30D H30K 109.5
C27D C30D H30L 109.5
H30J C30D H30K 109.5
H30J C30D H30L 109.5
H30K C30D H30L 109.5
O3D C31D C32D 119.6(2)
O3D C31D C36D 119.2(2)
C36D C31D C32D 121.1(2)
C31D C32D C37D 121.8(2)
C33D C32D C31D 117.3(2)
C33D C32D C37D 120.8(2)
C32D C33D H33D 118.6
C34D C33D C32D 122.7(3)
C34D C33D H33D 118.6
C33D C34D C35D 118.7(3)
C33D C34D C41D 120.8(3)
C35D C34D C41D 120.5(3)
C34D C35D H35D 118.9
C34D C35D C36D 122.1(3)
C36D C35D H35D 118.9
C31D C36D C42D 122.0(2)
C35D C36D C31D 117.8(2)
C35D C36D C42D 120.2(2)
C38D C37D C32D 112.4(3)
C38D C37D C39D 106.9(2)
C38D C37D C40D 106.2(2)
C39D C37D C32D 109.3(2)
C40D C37D C32D 111.5(2)
C40D C37D C39D 110.4(3)
C37D C38D H38J 109.5
C37D C38D H38K 109.5
C37D C38D H38L 109.5
H38J C38D H38K 109.5
H38J C38D H38L 109.5
H38K C38D H38L 109.5
C37D C39D H39J 109.5
C37D C39D H39K 109.5
C37D C39D H39L 109.5
H39J C39D H39K 109.5
H39J C39D H39L 109.5
H39K C39D H39L 109.5
C37D C40D H40J 109.5
C37D C40D H40K 109.5
C37D C40D H40L 109.5
H40J C40D H40K 109.5
H40J C40D H40L 109.5
H40K C40D H40L 109.5
C34D C41D H41J 109.5
C34D C41D H41K 109.5
C34D C41D H41L 109.5
H41J C41D H41K 109.5
H41J C41D H41L 109.5
H41K C41D H41L 109.5
C36D C42D C43D 112.5(2)
C36D C42D C44D 110.1(2)
C36D C42D C45D 111.2(2)
C43D C42D C45D 106.0(2)
C44D C42D C43D 106.4(2)
C44D C42D C45D 110.5(2)
C42D C43D H43J 109.5
C42D C43D H43K 109.5
C42D C43D H43L 109.5
H43J C43D H43K 109.5
H43J C43D H43L 109.5
H43K C43D H43L 109.5
C42D C44D H44J 109.5
C42D C44D H44K 109.5
C42D C44D H44L 109.5
H44J C44D H44K 109.5
H44J C44D H44L 109.5
H44K C44D H44L 109.5
C42D C45D H45J 109.5
C42D C45D H45K 109.5
C42D C45D H45L 109.5
H45J C45D H45K 109.5
H45J C45D H45L 109.5
H45K C45D H45L 109.5
O1E Y1E O3E 114.86(7)
O2E Y1E O1E 114.15(7)
O2E Y1E O3E 117.07(7)
C1E O1E Y1E 162.78(16)
C16E O2E Y1E 159.24(17)
C31E O3E Y1E 171.12(16)
O1E C1E C2E 120.5(2)
O1E C1E C6E 119.0(2)
C2E C1E C6E 120.5(2)
C1E C2E C7E 127.3(2)
C3E C2E C1E 117.7(2)
C3E C2E C7E 115.0(2)
C2E C3E H3E 118.3
C4E C3E C2E 123.4(3)
C4E C3E H3E 118.3
C3E C4E C5E 117.6(3)
C3E C4E C11E 121.2(3)
C5E C4E C11E 121.2(3)
C4E C5E H5E 118.6
C4E C5E C6E 122.8(3)
C6E C5E H5E 118.6
C1E C6E C12E 122.0(2)
C5E C6E C1E 117.9(2)
C5E C6E C12E 120.1(2)
C8E C7E C2E 117.6(2)
C8E C7E C9E 105.9(2)
C8E C7E C10E 106.2(2)
C9E C7E C2E 109.1(2)
C10E C7E C2E 108.7(2)
C10E C7E C9E 109.2(2)
C7E C8E H8EA 109.5
C7E C8E H8EB 109.5
C7E C8E H8EC 109.5
H8EA C8E H8EB 109.5
H8EA C8E H8EC 109.5
H8EB C8E H8EC 109.5
C7E C9E H9EA 109.5
C7E C9E H9EB 109.5
C7E C9E H9EC 109.5
H9EA C9E H9EB 109.5
H9EA C9E H9EC 109.5
H9EB C9E H9EC 109.5
C7E C10E H10M 109.5
C7E C10E H10N 109.5
C7E C10E H10O 109.5
H10M C10E H10N 109.5
H10M C10E H10O 109.5
H10N C10E H10O 109.5
C4E C11E H11M 109.5
C4E C11E H11N 109.5
C4E C11E H11O 109.5
H11M C11E H11N 109.5
H11M C11E H11O 109.5
H11N C11E H11O 109.5
C13E C12E C6E 112.3(2)
C14E C12E C6E 109.8(2)
C14E C12E C13E 106.1(2)
C14E C12E C15E 110.8(2)
C15E C12E C6E 110.5(2)
C15E C12E C13E 107.2(2)
C12E C13E H13M 109.5
C12E C13E H13N 109.5
C12E C13E H13O 109.5
H13M C13E H13N 109.5
H13M C13E H13O 109.5
H13N C13E H13O 109.5
C12E C14E H14M 109.5
C12E C14E H14N 109.5
C12E C14E H14O 109.5
H14M C14E H14N 109.5
H14M C14E H14O 109.5
H14N C14E H14O 109.5
C12E C15E H15M 109.5
C12E C15E H15N 109.5
C12E C15E H15O 109.5
H15M C15E H15N 109.5
H15M C15E H15O 109.5
H15N C15E H15O 109.5
O2E C16E C17E 119.7(2)
O2E C16E C21E 119.6(2)
C17E C16E C21E 120.8(3)
C16E C17E C22E 121.1(3)
C18E C17E C16E 118.8(2)
C18E C17E C22E 120.1(2)
C17E C18E H18E 118.8
C19E C18E C17E 122.3(3)
C19E C18E H18E 118.8
C18E C19E C20E 117.9(3)
C18E C19E C26E 120.3(3)
C20E C19E C26E 121.8(3)
C19E C20E H20E 118.5
C19E C20E C21E 123.0(3)
C21E C20E H20E 118.5
C16E C21E C27E 121.9(3)
C20E C21E C16E 117.3(3)
C20E C21E C27E 120.8(2)
C17E C22E C23E 112.0(2)
C17E C22E C25E 110.8(2)
C24E C22E C17E 110.3(2)
C24E C22E C23E 105.3(2)
C24E C22E C25E 112.4(2)
C25E C22E C23E 106.0(2)
C22E C23E H23M 109.5
C22E C23E H23N 109.5
C22E C23E H23O 109.5
H23M C23E H23N 109.5
H23M C23E H23O 109.5
H23N C23E H23O 109.5
C22E C24E H24M 109.5
C22E C24E H24N 109.5
C22E C24E H24O 109.5
H24M C24E H24N 109.5
H24M C24E H24O 109.5
H24N C24E H24O 109.5
C22E C25E H25M 109.5
C22E C25E H25N 109.5
C22E C25E H25O 109.5
H25M C25E H25N 109.5
H25M C25E H25O 109.5
H25N C25E H25O 109.5
C19E C26E H26M 109.5
C19E C26E H26N 109.5
C19E C26E H26O 109.5
H26M C26E H26N 109.5
H26M C26E H26O 109.5
H26N C26E H26O 109.5
C21E C27E C29E 110.5(2)
C21E C27E C30E 110.1(2)
C28E C27E C21E 112.6(3)
C28E C27E C29E 107.2(3)
C28E C27E C30E 106.7(3)
C29E C27E C30E 109.6(3)
C27E C28E H28M 109.5
C27E C28E H28N 109.5
C27E C28E H28O 109.5
H28M C28E H28N 109.5
H28M C28E H28O 109.5
H28N C28E H28O 109.5
C27E C29E H29M 109.5
C27E C29E H29N 109.5
C27E C29E H29O 109.5
H29M C29E H29N 109.5
H29M C29E H29O 109.5
H29N C29E H29O 109.5
C27E C30E H30M 109.5
C27E C30E H30N 109.5
C27E C30E H30O 109.5
H30M C30E H30N 109.5
H30M C30E H30O 109.5
H30N C30E H30O 109.5
O3E C31E C32E 119.5(2)
O3E C31E C36E 119.4(2)
C32E C31E C36E 121.1(3)
C31E C32E C37E 121.3(3)
C33E C32E C31E 117.7(3)
C33E C32E C37E 120.9(2)
C32E C33E H33E 118.7
C34E C33E C32E 122.6(3)
C34E C33E H33E 118.7
C33E C34E C35E 118.3(3)
C33E C34E C41E 121.7(3)
C35E C34E C41E 120.0(3)
C34E C35E H35E 118.7
C34E C35E C36E 122.5(3)
C36E C35E H35E 118.7
C31E C36E C42E 122.0(2)
C35E C36E C31E 117.6(2)
C35E C36E C42E 120.4(2)
C38E C37E C32E 112.1(3)
C39E C37E C32E 110.1(2)
C39E C37E C38E 106.8(3)
C39E C37E C40E 110.5(3)
C40E C37E C32E 111.0(2)
C40E C37E C38E 106.2(2)
C37E C38E H38M 109.5
C37E C38E H38N 109.5
C37E C38E H38O 109.5
H38M C38E H38N 109.5
H38M C38E H38O 109.5
H38N C38E H38O 109.5
C37E C39E H39M 109.5
C37E C39E H39N 109.5
C37E C39E H39O 109.5
H39M C39E H39N 109.5
H39M C39E H39O 109.5
H39N C39E H39O 109.5
C37E C40E H40M 109.5
C37E C40E H40N 109.5
C37E C40E H40O 109.5
H40M C40E H40N 109.5
H40M C40E H40O 109.5
H40N C40E H40O 109.5
C34E C41E H41M 109.5
C34E C41E H41N 109.5
C34E C41E H41O 109.5
H41M C41E H41N 109.5
H41M C41E H41O 109.5
H41N C41E H41O 109.5
C36E C42E C43E 112.4(2)
C36E C42E C44E 110.2(2)
C36E C42E C45E 110.3(2)
C43E C42E C45E 105.8(2)
C44E C42E C43E 106.5(2)
C44E C42E C45E 111.5(2)
C42E C43E H43M 109.5
C42E C43E H43N 109.5
C42E C43E H43O 109.5
H43M C43E H43N 109.5
H43M C43E H43O 109.5
H43N C43E H43O 109.5
C42E C44E H44M 109.5
C42E C44E H44N 109.5
C42E C44E H44O 109.5
H44M C44E H44N 109.5
H44M C44E H44O 109.5
H44N C44E H44O 109.5
C42E C45E H45M 109.5
C42E C45E H45N 109.5
C42E C45E H45O 109.5
H45M C45E H45N 109.5
H45M C45E H45O 109.5
H45N C45E H45O 109.5

loop_
_geom_bond_atom_site_label_1
_geom_bond_atom_site_label_2
_geom_bond_distance
Y1A O1A 2.0410(17)
Y1A O2A 2.0419(19)
Y1A O3A 2.0476(19)
O1A C1A 1.353(3)
O2A C16A 1.362(3)
O3A C31A 1.356(3)
C1A C2A 1.406(4)
C1A C6A 1.430(4)
C2A C3A 1.403(4)
C2A C7A 1.550(4)
C3A H3A 0.9300
C3A C4A 1.382(4)
C4A C5A 1.390(4)
C4A C11A 1.505(4)
C5A H5A 0.9300
C5A C6A 1.389(4)
C6A C12A 1.542(4)
C7A C8A 1.540(4)
C7A C9A 1.542(4)
C7A C10A 1.535(4)
C8A H8AA 0.9600
C8A H8AB 0.9600
C8A H8AC 0.9600
C9A H9AA 0.9600
C9A H9AB 0.9600
C9A H9AC 0.9600
C10A H10A 0.9600
C10A H10B 0.9600
C10A H10C 0.9600
C11A H11A 0.9600
C11A H11B 0.9600
C11A H11C 0.9600
C12A C13A 1.541(4)
C12A C14A 1.535(4)
C12A C15A 1.537(4)
C13A H13A 0.9600
C13A H13B 0.9600
C13A H13C 0.9600
C14A H14A 0.9600
C14A H14B 0.9600
C14A H14C 0.9600
C15A H15A 0.9600
C15A H15B 0.9600
C15A H15C 0.9600
C16A C17A 1.406(4)
C16A C21A 1.417(4)
C17A C18A 1.395(4)
C17A C22A 1.541(4)
C18A H18A 0.9300
C18A C19A 1.384(4)
C19A C20A 1.379(4)
C19A C26A 1.509(4)
C20A H20A 0.9300
C20A C21A 1.404(4)
C21A C27A 1.525(4)
C22A C23A 1.536(4)
C22A C24A 1.533(4)
C22A C25A 1.546(4)
C23A H23A 0.9600
C23A H23B 0.9600
C23A H23C 0.9600
C24A H24A 0.9600
C24A H24B 0.9600
C24A H24C 0.9600
C25A H25A 0.9600
C25A H25B 0.9600
C25A H25C 0.9600
C26A H26A 0.9600
C26A H26B 0.9600
C26A H26C 0.9600
C27A C28A 1.536(4)
C27A C29A 1.535(4)
C27A C30A 1.535(4)
C28A H28A 0.9600
C28A H28B 0.9600
C28A H28C 0.9600
C29A H29A 0.9600
C29A H29B 0.9600
C29A H29C 0.9600
C30A H30A 0.9600
C30A H30B 0.9600
C30A H30C 0.9600
C31A C32A 1.417(3)
C31A C36A 1.415(4)
C32A C33A 1.398(4)
C32A C37A 1.535(4)
C33A H33A 0.9300
C33A C34A 1.386(4)
C34A C35A 1.387(4)
C34A C41A 1.512(4)
C35A H35A 0.9300
C35A C36A 1.393(4)
C36A C42A 1.534(4)
C37A C38A 1.536(4)
C37A C39A 1.540(4)
C37A C40A 1.538(4)
C38A H38A 0.9600
C38A H38B 0.9600
C38A H38C 0.9600
C39A H39A 0.9600
C39A H39B 0.9600
C39A H39C 0.9600
C40A H40A 0.9600
C40A H40B 0.9600
C40A H40C 0.9600
C41A H41A 0.9600
C41A H41B 0.9600
C41A H41C 0.9600
C42A C43A 1.544(4)
C42A C44A 1.538(4)
C42A C45A 1.541(4)
C43A H43A 0.9600
C43A H43B 0.9600
C43A H43C 0.9600
C44A H44A 0.9600
C44A H44B 0.9600
C44A H44C 0.9600
C45A H45A 0.9600
C45A H45B 0.9600
C45A H45C 0.9600
Y1B O1B 2.0415(17)
Y1B O2B 2.0369(18)
Y1B O3B 2.0525(19)
O1B C1B 1.357(3)
O2B C16B 1.354(3)
O3B C31B 1.355(3)
C1B C2B 1.405(4)
C1B C6B 1.419(3)
C2B C3B 1.405(4)
C2B C7B 1.549(3)
C3B H3B 0.9300
C3B C4B 1.383(4)
C4B C5B 1.392(4)
C4B C11B 1.510(4)
C5B H5B 0.9300
C5B C6B 1.385(4)
C6B C12B 1.543(4)
C7B C8B 1.539(4)
C7B C9B 1.542(4)
C7B C10B 1.543(4)
C8B H8BA 0.9600
C8B H8BB 0.9600
C8B H8BC 0.9600
C9B H9BA 0.9600
C9B H9BB 0.9600
C9B H9BC 0.9600
C10B H10D 0.9600
C10B H10E 0.9600
C10B H10F 0.9600
C11B H11D 0.9600
C11B H11E 0.9600
C11B H11F 0.9600
C12B C13B 1.537(3)
C12B C14B 1.531(4)
C12B C15B 1.535(4)
C13B H13D 0.9600
C13B H13E 0.9600
C13B H13F 0.9600
C14B H14D 0.9600
C14B H14E 0.9600
C14B H14F 0.9600
C15B H15D 0.9600
C15B H15E 0.9600
C15B H15F 0.9600
C16B C17B 1.408(4)
C16B C21B 1.413(4)
C17B C18B 1.389(4)
C17B C22B 1.542(4)
C18B H18B 0.9300
C18B C19B 1.384(4)
C19B C20B 1.389(4)
C19B C26B 1.505(4)
C20B H20B 0.9300
C20B C21B 1.400(4)
C21B C27B 1.544(4)
C22B C23B 1.528(4)
C22B C24B 1.534(4)
C22B C25B 1.541(4)
C23B H23D 0.9600
C23B H23E 0.9600
C23B H23F 0.9600
C24B H24D 0.9600
C24B H24E 0.9600
C24B H24F 0.9600
C25B H25D 0.9600
C25B H25E 0.9600
C25B H25F 0.9600
C26B H26D 0.9600
C26B H26E 0.9600
C26B H26F 0.9600
C27B C28B 1.536(4)
C27B C29B 1.531(4)
C27B C30B 1.557(4)
C28B H28D 0.9600
C28B H28E 0.9600
C28B H28F 0.9600
C29B H29D 0.9600
C29B H29E 0.9600
C29B H29F 0.9600
C30B H30D 0.9600
C30B H30E 0.9600
C30B H30F 0.9600
C31B C32B 1.414(3)
C31B C36B 1.417(4)
C32B C33B 1.396(4)
C32B C37B 1.541(4)
C33B H33B 0.9300
C33B C34B 1.383(4)
C34B C35B 1.394(4)
C34B C41B 1.520(4)
C35B H35B 0.9300
C35B C36B 1.396(4)
C36B C42B 1.541(4)
C37B C38B 1.535(4)
C37B C39B 1.539(4)
C37B C40B 1.533(4)
C38B H38D 0.9600
C38B H38E 0.9600
C38B H38F 0.9600
C39B H39D 0.9600
C39B H39E 0.9600
C39B H39F 0.9600
C40B H40D 0.9600
C40B H40E 0.9600
C40B H40F 0.9600
C41B H41D 0.9600
C41B H41E 0.9600
C41B H41F 0.9600
C42B C43B 1.542(4)
C42B C44B 1.543(4)
C42B C45B 1.539(4)
C43B H43D 0.9600
C43B H43E 0.9600
C43B H43F 0.9600
C44B H44D 0.9600
C44B H44E 0.9600
C44B H44F 0.9600
C45B H45D 0.9600
C45B H45E 0.9600
C45B H45F 0.9600
Y1C O1C 2.0407(17)
Y1C O2C 2.0424(18)
Y1C O3C 2.0519(18)
O1C C1C 1.352(3)
O2C C16C 1.352(3)
O3C C31C 1.350(3)
C1C C2C 1.408(4)
C1C C6C 1.428(3)
C2C C3C 1.402(4)
C2C C7C 1.549(3)
C3C H3C 0.9300
C3C C4C 1.381(4)
C4C C5C 1.392(4)
C4C C11C 1.509(4)
C5C H5C 0.9300
C5C C6C 1.385(4)
C6C C12C 1.541(4)
C7C C8C 1.538(3)
C7C C9C 1.540(4)
C7C C10C 1.539(4)
C8C H8CA 0.9600
C8C H8CB 0.9600
C8C H8CC 0.9600
C9C H9CA 0.9600
C9C H9CB 0.9600
C9C H9CC 0.9600
C10C H10G 0.9600
C10C H10H 0.9600
C10C H10I 0.9600
C11C H11G 0.9600
C11C H11H 0.9600
C11C H11I 0.9600
C12C C13C 1.536(3)
C12C C14C 1.532(4)
C12C C15C 1.535(4)
C13C H13G 0.9600
C13C H13H 0.9600
C13C H13I 0.9600
C14C H14G 0.9600
C14C H14H 0.9600
C14C H14I 0.9600
C15C H15G 0.9600
C15C H15H 0.9600
C15C H15I 0.9600
C16C C17C 1.412(4)
C16C C21C 1.412(4)
C17C C18C 1.393(4)
C17C C22C 1.540(4)
C18C H18C 0.9300
C18C C19C 1.389(4)
C19C C20C 1.378(4)
C19C C26C 1.512(4)
C20C H20C 0.9300
C20C C21C 1.404(4)
C21C C27C 1.535(4)
C22C C23C 1.536(4)
C22C C24C 1.538(3)
C22C C25C 1.537(4)
C23C H23G 0.9600
C23C H23H 0.9600
C23C H23I 0.9600
C24C H24G 0.9600
C24C H24H 0.9600
C24C H24I 0.9600
C25C H25G 0.9600
C25C H25H 0.9600
C25C H25I 0.9600
C26C H26G 0.9600
C26C H26H 0.9600
C26C H26I 0.9600
C27C C28C 1.537(4)
C27C C29C 1.534(4)
C27C C30C 1.547(4)
C28C H28G 0.9600
C28C H28H 0.9600
C28C H28I 0.9600
C29C H29G 0.9600
C29C H29H 0.9600
C29C H29I 0.9600
C30C H30G 0.9600
C30C H30H 0.9600
C30C H30I 0.9600
C31C C32C 1.419(3)
C31C C36C 1.421(4)
C32C C33C 1.397(4)
C32C C37C 1.542(4)
C33C H33C 0.9300
C33C C34C 1.384(4)
C34C C35C 1.389(4)
C34C C41C 1.524(4)
C35C H35C 0.9300
C35C C36C 1.391(4)
C36C C42C 1.541(4)
C37C C38C 1.535(4)
C37C C39C 1.545(4)
C37C C40C 1.536(4)
C38C H38G 0.9600
C38C H38H 0.9600
C38C H38I 0.9600
C39C H39G 0.9600
C39C H39H 0.9600
C39C H39I 0.9600
C40C H40G 0.9600
C40C H40H 0.9600
C40C H40I 0.9600
C41C H41G 0.9600
C41C H41H 0.9600
C41C H41I 0.9600
C42C C43C 1.539(4)
C42C C44C 1.538(4)
C42C C45C 1.543(4)
C43C H43G 0.9600
C43C H43H 0.9600
C43C H43I 0.9600
C44C H44G 0.9600
C44C H44H 0.9600
C44C H44I 0.9600
C45C H45G 0.9600
C45C H45H 0.9600
C45C H45I 0.9600
Y1D O1D 2.0439(17)
Y1D O2D 2.0281(19)
Y1D O3D 2.0514(19)
O1D C1D 1.350(3)
O2D C16D 1.356(3)
O3D C31D 1.357(3)
C1D C2D 1.408(4)
C1D C6D 1.421(3)
C2D C3D 1.401(4)
C2D C7D 1.548(3)
C3D H3D 0.9300
C3D C4D 1.377(4)
C4D C5D 1.389(4)
C4D C11D 1.514(4)
C5D H5D 0.9300
C5D C6D 1.392(4)
C6D C12D 1.540(4)
C7D C8D 1.538(4)
C7D C9D 1.545(4)
C7D C10D 1.537(4)
C8D H8DA 0.9600
C8D H8DB 0.9600
C8D H8DC 0.9600
C9D H9DA 0.9600
C9D H9DB 0.9600
C9D H9DC 0.9600
C10D H10J 0.9600
C10D H10K 0.9600
C10D H10L 0.9600
C11D H11J 0.9600
C11D H11K 0.9600
C11D H11L 0.9600
C12D C13D 1.537(4)
C12D C14D 1.543(4)
C12D C15D 1.532(4)
C13D H13J 0.9600
C13D H13K 0.9600
C13D H13L 0.9600
C14D H14J 0.9600
C14D H14K 0.9600
C14D H14L 0.9600
C15D H15J 0.9600
C15D H15K 0.9600
C15D H15L 0.9600
C16D C17D 1.415(4)
C16D C21D 1.411(4)
C17D C18D 1.390(4)
C17D C22D 1.541(4)
C18D H18D 0.9300
C18D C19D 1.387(4)
C19D C20D 1.388(4)
C19D C26D 1.514(4)
C20D H20D 0.9300
C20D C21D 1.394(4)
C21D C27D 1.540(4)
C22D C23D 1.535(4)
C22D C24D 1.539(4)
C22D C25D 1.539(4)
C23D H23J 0.9600
C23D H23K 0.9600
C23D H23L 0.9600
C24D H24J 0.9600
C24D H24K 0.9600
C24D H24L 0.9600
C25D H25J 0.9600
C25D H25K 0.9600
C25D H25L 0.9600
C26D H26J 0.9600
C26D H26K 0.9600
C26D H26L 0.9600
C27D C28D 1.538(4)
C27D C29D 1.522(4)
C27D C30D 1.547(4)
C28D H28J 0.9600
C28D H28K 0.9600
C28D H28L 0.9600
C29D H29J 0.9600
C29D H29K 0.9600
C29D H29L 0.9600
C30D H30J 0.9600
C30D H30K 0.9600
C30D H30L 0.9600
C31D C32D 1.418(3)
C31D C36D 1.413(4)
C32D C33D 1.399(4)
C32D C37D 1.540(4)
C33D H33D 0.9300
C33D C34D 1.377(4)
C34D C35D 1.386(4)
C34D C41D 1.523(4)
C35D H35D 0.9300
C35D C36D 1.399(4)
C36D C42D 1.535(4)
C37D C38D 1.530(4)
C37D C39D 1.540(4)
C37D C40D 1.538(4)
C38D H38J 0.9600
C38D H38K 0.9600
C38D H38L 0.9600
C39D H39J 0.9600
C39D H39K 0.9600
C39D H39L 0.9600
C40D H40J 0.9600
C40D H40K 0.9600
C40D H40L 0.9600
C41D H41J 0.9600
C41D H41K 0.9600
C41D H41L 0.9600
C42D C43D 1.543(4)
C42D C44D 1.541(4)
C42D C45D 1.545(4)
C43D H43J 0.9600
C43D H43K 0.9600
C43D H43L 0.9600
C44D H44J 0.9600
C44D H44K 0.9600
C44D H44L 0.9600
C45D H45J 0.9600
C45D H45K 0.9600
C45D H45L 0.9600
Y1E O1E 2.0423(17)
Y1E O2E 2.0422(19)
Y1E O3E 2.0448(19)
O1E C1E 1.351(3)
O2E C16E 1.357(3)
O3E C31E 1.358(3)
C1E C2E 1.406(4)
C1E C6E 1.424(3)
C2E C3E 1.395(4)
C2E C7E 1.553(4)
C3E H3E 0.9300
C3E C4E 1.379(4)
C4E C5E 1.384(4)
C4E C11E 1.513(4)
C5E H5E 0.9300
C5E C6E 1.392(4)
C6E C12E 1.541(4)
C7E C8E 1.531(4)
C7E C9E 1.539(4)
C7E C10E 1.538(4)
C8E H8EA 0.9600
C8E H8EB 0.9600
C8E H8EC 0.9600
C9E H9EA 0.9600
C9E H9EB 0.9600
C9E H9EC 0.9600
C10E H10M 0.9600
C10E H10N 0.9600
C10E H10O 0.9600
C11E H11M 0.9600
C11E H11N 0.9600
C11E H11O 0.9600
C12E C13E 1.538(4)
C12E C14E 1.533(4)
C12E C15E 1.534(4)
C13E H13M 0.9600
C13E H13N 0.9600
C13E H13O 0.9600
C14E H14M 0.9600
C14E H14N 0.9600
C14E H14O 0.9600
C15E H15M 0.9600
C15E H15N 0.9600
C15E H15O 0.9600
C16E C17E 1.410(4)
C16E C21E 1.412(4)
C17E C18E 1.386(4)
C17E C22E 1.541(4)
C18E H18E 0.9300
C18E C19E 1.385(4)
C19E C20E 1.390(4)
C19E C26E 1.505(4)
C20E H20E 0.9300
C20E C21E 1.400(4)
C21E C27E 1.533(4)
C22E C23E 1.544(4)
C22E C24E 1.531(4)
C22E C25E 1.542(4)
C23E H23M 0.9600
C23E H23N 0.9600
C23E H23O 0.9600
C24E H24M 0.9600
C24E H24N 0.9600
C24E H24O 0.9600
C25E H25M 0.9600
C25E H25N 0.9600
C25E H25O 0.9600
C26E H26M 0.9600
C26E H26N 0.9600
C26E H26O 0.9600
C27E C28E 1.519(4)
C27E C29E 1.537(4)
C27E C30E 1.541(4)
C28E H28M 0.9600
C28E H28N 0.9600
C28E H28O 0.9600
C29E H29M 0.9600
C29E H29N 0.9600
C29E H29O 0.9600
C30E H30M 0.9600
C30E H30N 0.9600
C30E H30O 0.9600
C31E C32E 1.415(3)
C31E C36E 1.417(4)
C32E C33E 1.396(4)
C32E C37E 1.542(4)
C33E H33E 0.9300
C33E C34E 1.384(4)
C34E C35E 1.391(4)
C34E C41E 1.518(4)
C35E H35E 0.9300
C35E C36E 1.395(4)
C36E C42E 1.534(4)
C37E C38E 1.540(4)
C37E C39E 1.533(4)
C37E C40E 1.536(4)
C38E H38M 0.9600
C38E H38N 0.9600
C38E H38O 0.9600
C39E H39M 0.9600
C39E H39N 0.9600
C39E H39O 0.9600
C40E H40M 0.9600
C40E H40N 0.9600
C40E H40O 0.9600
C41E H41M 0.9600
C41E H41N 0.9600
C41E H41O 0.9600
C42E C43E 1.540(4)
C42E C44E 1.537(4)
C42E C45E 1.540(4)
C43E H43M 0.9600
C43E H43N 0.9600
C43E H43O 0.9600
C44E H44M 0.9600
C44E H44N 0.9600
C44E H44O 0.9600
C45E H45M 0.9600
C45E H45N 0.9600
C45E H45O 0.9600

loop_
_geom_torsion_atom_site_label_1
_geom_torsion_atom_site_label_2
_geom_torsion_atom_site_label_3
_geom_torsion_atom_site_label_4
_geom_torsion
Y1A O1A C1A C2A 3.6(8)
Y1A O1A C1A C6A -177.3(5)
Y1A O2A C16A C17A 13.9(6)
Y1A O2A C16A C21A -166.2(4)
O1A C1A C2A C3A -179.1(2)
O1A C1A C2A C7A 1.7(4)
O1A C1A C6A C5A 177.9(2)
O1A C1A C6A C12A -2.7(4)
O2A C16A C17A C18A -179.8(2)
O2A C16A C17A C22A -0.5(4)
O2A C16A C21A C20A 179.4(2)
O2A C16A C21A C27A -1.3(4)
O3A C31A C32A C33A 175.0(2)
O3A C31A C32A C37A -6.0(4)
O3A C31A C36A C35A -174.9(2)
O3A C31A C36A C42A 5.1(4)
C1A C2A C3A C4A 0.1(4)
C1A C2A C7A C8A -5.5(4)
C1A C2A C7A C9A -125.7(3)
C1A C2A C7A C10A 114.9(3)
C1A C6A C12A C13A -178.0(2)
C1A C6A C12A C14A -59.8(3)
C1A C6A C12A C15A 63.1(3)
C2A C1A C6A C5A -3.0(4)
C2A C1A C6A C12A 176.4(3)
C2A C3A C4A C5A -0.9(5)
C2A C3A C4A C11A 179.0(3)
C3A C2A C7A C8A 175.2(3)
C3A C2A C7A C9A 55.0(3)
C3A C2A C7A C10A -64.4(3)
C3A C4A C5A C6A -0.4(5)
C4A C5A C6A C1A 2.3(4)
C4A C5A C6A C12A -177.1(3)
C5A C6A C12A C13A 1.4(4)
C5A C6A C12A C14A 119.6(3)
C5A C6A C12A C15A -117.5(3)
C6A C1A C2A C3A 1.8(4)
C6A C1A C2A C7A -177.4(3)
C7A C2A C3A C4A 179.5(3)
C11A C4A C5A C6A 179.7(3)
C16A C17A C18A C19A 0.1(4)
C16A C17A C22A C23A 178.0(2)
C16A C17A C22A C24A -65.0(3)
C16A C17A C22A C25A 59.5(3)
C16A C21A C27A C28A 178.1(3)
C16A C21A C27A C29A -62.4(3)
C16A C21A C27A C30A 59.6(4)
C17A C16A C21A C20A -0.6(4)
C17A C16A C21A C27A 178.6(2)
C17A C18A C19A C20A -0.1(4)
C17A C18A C19A C26A 179.4(3)
C18A C17A C22A C23A -2.8(4)
C18A C17A C22A C24A 114.2(3)
C18A C17A C22A C25A -121.2(3)
C18A C19A C20A C21A -0.3(4)
C19A C20A C21A C16A 0.6(4)
C19A C20A C21A C27A -178.6(3)
C20A C21A C27A C28A -2.6(4)
C20A C21A C27A C29A 116.9(3)
C20A C21A C27A C30A -121.2(3)
C21A C16A C17A C18A 0.3(4)
C21A C16A C17A C22A 179.5(2)
C22A C17A C18A C19A -179.2(2)
C26A C19A C20A C21A -179.7(3)
C31A C32A C33A C34A 0.9(4)
C31A C32A C37A C38A -175.9(3)
C31A C32A C37A C39A -57.7(3)
C31A C32A C37A C40A 65.2(3)
C31A C36A C42A C43A 175.7(3)
C31A C36A C42A C44A -65.8(3)
C31A C36A C42A C45A 57.4(3)
C32A C31A C36A C35A 4.4(4)
C32A C31A C36A C42A -175.5(2)
C32A C33A C34A C35A 2.4(4)
C32A C33A C34A C41A -178.8(3)
C33A C32A C37A C38A 3.2(4)
C33A C32A C37A C39A 121.4(3)
C33A C32A C37A C40A -115.8(3)
C33A C34A C35A C36A -2.3(4)
C34A C35A C36A C31A -1.0(4)
C34A C35A C36A C42A 178.9(3)
C35A C36A C42A C43A -4.3(4)
C35A C36A C42A C44A 114.3(3)
C35A C36A C42A C45A -122.6(3)
C36A C31A C32A C33A -4.4(4)
C36A C31A C32A C37A 174.7(2)
C37A C32A C33A C34A -178.2(3)
C41A C34A C35A C36A 178.9(3)
Y1B O1B C1B C2B 26.4(8)
Y1B O1B C1B C6B -154.3(5)
Y1B O2B C16B C17B 108.1(4)
Y1B O2B C16B C21B -71.6(5)
O1B C1B C2B C3B 178.0(2)
O1B C1B C2B C7B -2.1(4)
O1B C1B C6B C5B -178.8(2)
O1B C1B C6B C12B -0.5(4)
O2B C16B C17B C18B 178.7(2)
O2B C16B C17B C22B -3.0(4)
O2B C16B C21B C20B -178.9(2)
O2B C16B C21B C27B -2.1(4)
O3B C31B C32B C33B 175.7(2)
O3B C31B C32B C37B -5.6(4)
O3B C31B C36B C35B -175.9(2)
O3B C31B C36B C42B 2.6(4)
C1B C2B C3B C4B 1.4(4)
C1B C2B C7B C8B -3.8(4)
C1B C2B C7B C9B 117.9(3)
C1B C2B C7B C10B -124.1(3)
C1B C6B C12B C13B 177.3(2)
C1B C6B C12B C14B -64.3(3)
C1B C6B C12B C15B 58.4(3)
C2B C1B C6B C5B 0.4(4)
C2B C1B C6B C12B 178.7(3)
C2B C3B C4B C5B -0.6(5)
C2B C3B C4B C11B 179.8(3)
C3B C2B C7B C8B 176.2(2)
C3B C2B C7B C9B -62.1(3)
C3B C2B C7B C10B 55.9(3)
C3B C4B C5B C6B -0.3(5)
C4B C5B C6B C1B 0.4(4)
C4B C5B C6B C12B -177.9(3)
C5B C6B C12B C13B -4.4(4)
C5B C6B C12B C14B 114.0(3)
C5B C6B C12B C15B -123.3(3)
C6B C1B C2B C3B -1.3(4)
C6B C1B C2B C7B 178.7(3)
C7B C2B C3B C4B -178.6(3)
C11B C4B C5B C6B 179.2(3)
C16B C17B C18B C19B 0.4(4)
C16B C17B C22B C23B 177.5(2)
C16B C17B C22B C24B -65.1(3)
C16B C17B C22B C25B 58.7(3)
C16B C21B C27B C28B 162.8(2)
C16B C21B C27B C29B -78.0(3)
C16B C21B C27B C30B 43.4(3)
C17B C16B C21B C20B 1.5(4)
C17B C16B C21B C27B 178.2(2)
C17B C18B C19B C20B 0.9(4)
C17B C18B C19B C26B 178.7(2)
C18B C17B C22B C23B -4.3(3)
C18B C17B C22B C24B 113.1(3)
C18B C17B C22B C25B -123.1(3)
C18B C19B C20B C21B -1.1(4)
C19B C20B C21B C16B -0.1(4)
C19B C20B C21B C27B -176.9(2)
C20B C21B C27B C28B -20.5(3)
C20B C21B C27B C29B 98.7(3)
C20B C21B C27B C30B -139.9(3)
C21B C16B C17B C18B -1.6(4)
C21B C16B C17B C22B 176.6(2)
C22B C17B C18B C19B -177.8(2)
C26B C19B C20B C21B -178.8(2)
C31B C32B C33B C34B 1.1(4)
C31B C32B C37B C38B -177.4(3)
C31B C32B C37B C39B -58.8(3)
C31B C32B C37B C40B 63.6(3)
C31B C36B C42B C43B 176.1(3)
C31B C36B C42B C44B -66.0(3)
C31B C36B C42B C45B 56.9(3)
C32B C31B C36B C35B 3.3(4)
C32B C31B C36B C42B -178.3(2)
C32B C33B C34B C35B 1.4(4)
C32B C33B C34B C41B 179.8(3)
C33B C32B C37B C38B 1.3(4)
C33B C32B C37B C39B 119.8(3)
C33B C32B C37B C40B -117.7(3)
C33B C34B C35B C36B -1.5(4)
C34B C35B C36B C31B -0.7(4)
C34B C35B C36B C42B -179.2(3)
C35B C36B C42B C43B -5.6(4)
C35B C36B C42B C44B 112.3(3)
C35B C36B C42B C45B -124.8(3)
C36B C31B C32B C33B -3.4(4)
C36B C31B C32B C37B 175.3(2)
C37B C32B C33B C34B -177.6(3)
C41B C34B C35B C36B -180.0(3)
Y1C O1C C1C C2C 25.3(8)
Y1C O1C C1C C6C -154.7(5)
Y1C O2C C16C C17C 108.1(4)
Y1C O2C C16C C21C -71.3(5)
O1C C1C C2C C3C 178.9(2)
O1C C1C C2C C7C -0.8(4)
O1C C1C C6C C5C -180.0(2)
O1C C1C C6C C12C -1.5(4)
O2C C16C C17C C18C 179.0(2)
O2C C16C C17C C22C -3.1(4)
O2C C16C C21C C20C -179.0(2)
O2C C16C C21C C27C -2.4(4)
O3C C31C C32C C33C 175.0(2)
O3C C31C C32C C37C -6.8(4)
O3C C31C C36C C35C -175.5(2)
O3C C31C C36C C42C 3.6(4)
C1C C2C C3C C4C 1.1(4)
C1C C2C C7C C8C -5.2(4)
C1C C2C C7C C9C 116.1(3)
C1C C2C C7C C10C -125.9(3)
C1C C6C C12C C13C 178.1(2)
C1C C6C C12C C14C -64.1(3)
C1C C6C C12C C15C 59.2(3)
C2C C1C C6C C5C 0.0(4)
C2C C1C C6C C12C 178.5(3)
C2C C3C C4C C5C 0.1(5)
C2C C3C C4C C11C 179.6(3)
C3C C2C C7C C8C 175.1(2)
C3C C2C C7C C9C -63.7(3)
C3C C2C C7C C10C 54.3(3)
C3C C4C C5C C6C -1.3(5)
C4C C5C C6C C1C 1.2(4)
C4C C5C C6C C12C -177.3(3)
C5C C6C C12C C13C -3.5(4)
C5C C6C C12C C14C 114.4(3)
C5C C6C C12C C15C -122.4(3)
C6C C1C C2C C3C -1.1(4)
C6C C1C C2C C7C 179.2(2)
C7C C2C C3C C4C -179.2(3)
C11C C4C C5C C6C 179.3(3)
C16C C17C C18C C19C 0.2(4)
C16C C17C C22C C23C 178.2(2)
C16C C17C C22C C24C -65.0(3)
C16C C17C C22C C25C 58.8(3)
C16C C21C C27C C28C 162.2(2)
C16C C21C C27C C29C -79.1(3)
C16C C21C C27C C30C 42.5(3)
C17C C16C C21C C20C 1.6(4)
C17C C16C C21C C27C 178.2(2)
C17C C18C C19C C20C 1.1(4)
C17C C18C C19C C26C 178.7(2)
C18C C17C C22C C23C -3.9(3)
C18C C17C C22C C24C 112.8(3)
C18C C17C C22C C25C -123.3(3)
C18C C19C C20C C21C -1.1(4)
C19C C20C C21C C16C -0.2(4)
C19C C20C C21C C27C -176.8(2)
C20C C21C C27C C28C -21.4(3)
C20C C21C C27C C29C 97.3(3)
C20C C21C C27C C30C -141.1(3)
C21C C16C C17C C18C -1.6(4)
C21C C16C C17C C22C 176.3(2)
C22C C17C C18C C19C -177.7(2)
C26C C19C C20C C21C -178.7(2)
C31C C32C C33C C34C 1.3(4)
C31C C32C C37C C38C -176.3(2)
C31C C32C C37C C39C -57.8(3)
C31C C32C C37C C40C 64.3(3)
C31C C36C C42C C43C 175.2(2)
C31C C36C C42C C44C -65.9(3)
C31C C36C C42C C45C 56.8(3)
C32C C31C C36C C35C 3.0(4)
C32C C31C C36C C42C -177.9(2)
C32C C33C C34C C35C 1.5(4)
C32C C33C C34C C41C -179.2(3)
C33C C32C C37C C38C 1.9(4)
C33C C32C C37C C39C 120.3(3)
C33C C32C C37C C40C -117.6(3)
C33C C34C C35C C36C -2.1(4)
C34C C35C C36C C31C -0.1(4)
C34C C35C C36C C42C -179.3(2)
C35C C36C C42C C43C -5.7(4)
C35C C36C C42C C44C 113.3(3)
C35C C36C C42C C45C -124.0(3)
C36C C31C C32C C33C -3.5(4)
C36C C31C C32C C37C 174.7(2)
C37C C32C C33C C34C -176.9(2)
C41C C34C C35C C36C 178.6(3)
Y1D O1D C1D C2D -29.5(8)
Y1D O1D C1D C6D 150.2(5)
Y1D O2D C16D C17D -107.4(5)
Y1D O2D C16D C21D 72.9(6)
O1D C1D C2D C3D 179.8(2)
O1D C1D C2D C7D -1.2(4)
O1D C1D C6D C5D -178.6(3)
O1D C1D C6D C12D 3.0(4)
O2D C16D C17D C18D -177.2(2)
O2D C16D C17D C22D 3.6(4)
O2D C16D C21D C20D 177.5(2)
O2D C16D C21D C27D 1.2(4)
O3D C31D C32D C33D -175.1(2)
O3D C31D C32D C37D 5.7(4)
O3D C31D C36D C35D 175.8(2)
O3D C31D C36D C42D -2.8(4)
C1D C2D C3D C4D -1.4(4)
C1D C2D C7D C8D 7.7(4)
C1D C2D C7D C9D -113.2(3)
C1D C2D C7D C10D 128.9(3)
C1D C6D C12D C13D -179.7(2)
C1D C6D C12D C14D 62.0(3)
C1D C6D C12D C15D -60.4(3)
C2D C1D C6D C5D 1.1(4)
C2D C1D C6D C12D -177.4(3)
C2D C3D C4D C5D 1.5(5)
C2D C3D C4D C11D -178.6(3)
C3D C2D C7D C8D -173.2(2)
C3D C2D C7D C9D 65.9(3)
C3D C2D C7D C10D -52.1(3)
C3D C4D C5D C6D -0.2(5)
C4D C5D C6D C1D -1.0(4)
C4D C5D C6D C12D 177.4(3)
C5D C6D C12D C13D 1.9(4)
C5D C6D C12D C14D -116.4(3)
C5D C6D C12D C15D 121.2(3)
C6D C1D C2D C3D 0.1(4)
C6D C1D C2D C7D 179.1(3)
C7D C2D C3D C4D 179.4(3)
C11D C4D C5D C6D 179.8(3)
C16D C17D C18D C19D -1.0(4)
C16D C17D C22D C23D -179.1(2)
C16D C17D C22D C24D 63.8(3)
C16D C17D C22D C25D -59.7(3)
C16D C21D C27D C28D -159.9(3)
C16D C21D C27D C29D 80.8(3)
C16D C21D C27D C30D -40.5(4)
C17D C16D C21D C20D -2.2(4)
C17D C16D C21D C27D -178.5(2)
C17D C18D C19D C20D -0.7(4)
C17D C18D C19D C26D -179.6(3)
C18D C17D C22D C23D 1.8(4)
C18D C17D C22D C24D -115.4(3)
C18D C17D C22D C25D 121.2(3)
C18D C19D C20D C21D 1.1(4)
C19D C20D C21D C16D 0.4(4)
C19D C20D C21D C27D 176.8(3)
C20D C21D C27D C28D 23.8(4)
C20D C21D C27D C29D -95.5(3)
C20D C21D C27D C30D 143.2(3)
C21D C16D C17D C18D 2.5(4)
C21D C16D C17D C22D -176.7(2)
C22D C17D C18D C19D 178.2(2)
C26D C19D C20D C21D 179.9(3)
C31D C32D C33D C34D -2.2(4)
C31D C32D C37D C38D 177.0(2)
C31D C32D C37D C39D 58.5(3)
C31D C32D C37D C40D -63.8(3)
C31D C36D C42D C43D -176.4(2)
C31D C36D C42D C44D 65.1(3)
C31D C36D C42D C45D -57.7(3)
C32D C31D C36D C35D -4.3(4)
C32D C31D C36D C42D 177.2(2)
C32D C33D C34D C35D -1.3(4)
C32D C33D C34D C41D 179.4(3)
C33D C32D C37D C38D -2.2(4)
C33D C32D C37D C39D -120.7(3)
C33D C32D C37D C40D 117.0(3)
C33D C34D C35D C36D 2.1(4)
C34D C35D C36D C31D 0.7(4)
C34D C35D C36D C42D 179.3(3)
C35D C36D C42D C43D 5.1(4)
C35D C36D C42D C44D -113.4(3)
C35D C36D C42D C45D 123.8(3)
C36D C31D C32D C33D 5.0(4)
C36D C31D C32D C37D -174.2(2)
C37D C32D C33D C34D 177.0(3)
C41D C34D C35D C36D -178.6(3)
Y1E O1E C1E C2E 0.6(8)
Y1E O2E C16E C17E 13.8(6)
Y1E O2E C16E C21E -166.0(3)
O1E C1E C2E C3E 179.4(2)
O1E C1E C2E C7E -0.6(4)
O1E C1E C6E C5E 179.6(2)
O1E C1E C6E C12E -0.5(4)
O2E C16E C17E C18E -178.4(2)
O2E C16E C17E C22E 0.5(4)
O2E C16E C21E C20E 178.1(2)
O2E C16E C21E C27E -1.8(4)
O3E C31E C32E C33E 175.7(2)
O3E C31E C32E C37E -6.0(4)
O3E C31E C36E C35E -175.7(2)
O3E C31E C36E C42E 4.1(4)
C1E C2E C3E C4E 0.4(4)
C1E C2E C7E C8E -2.2(4)
C1E C2E C7E C9E 118.2(3)
C1E C2E C7E C10E -122.8(3)
C1E C6E C12E C13E -179.1(2)
C1E C6E C12E C14E -61.2(3)
C1E C6E C12E C15E 61.3(3)
C2E C1E C6E C5E -1.8(4)
C2E C1E C6E C12E 178.1(3)
C2E C3E C4E C5E -0.6(5)
C2E C3E C4E C11E 179.5(3)
C3E C2E C7E C8E 177.7(2)
C3E C2E C7E C9E -61.8(3)
C3E C2E C7E C10E 57.2(3)
C3E C4E C5E C6E -0.5(5)
C4E C5E C6E C1E 1.6(4)
C4E C5E C6E C12E -178.3(3)
C5E C6E C12E C13E 0.8(4)
C5E C6E C12E C14E 118.6(3)
C5E C6E C12E C15E -118.8(3)
C6E C1E C2E C3E 0.8(4)
C6E C1E C2E C7E -179.2(3)
C7E C2E C3E C4E -179.6(3)
C11E C4E C5E C6E 179.4(3)
C16E C17E C18E C19E -0.2(4)
C16E C17E C22E C23E 177.7(2)
C16E C17E C22E C24E -65.5(3)
C16E C17E C22E C25E 59.5(3)
C16E C21E C27E C28E 179.2(3)
C16E C21E C27E C29E -60.9(3)
C16E C21E C27E C30E 60.3(4)
C17E C16E C21E C20E -1.7(4)
C17E C16E C21E C27E 178.4(2)
C17E C18E C19E C20E -0.6(4)
C17E C18E C19E C26E 178.5(3)
C18E C17E C22E C23E -3.4(4)
C18E C17E C22E C24E 113.4(3)
C18E C17E C22E C25E -121.6(3)
C18E C19E C20E C21E 0.2(4)
C19E C20E C21E C16E 0.9(4)
C19E C20E C21E C27E -179.2(3)
C20E C21E C27E C28E -0.7(4)
C20E C21E C27E C29E 119.1(3)
C20E C21E C27E C30E -119.6(3)
C21E C16E C17E C18E 1.4(4)
C21E C16E C17E C22E -179.7(2)
C22E C17E C18E C19E -179.1(2)
C26E C19E C20E C21E -178.9(3)
C31E C32E C33E C34E 0.8(4)
C31E C32E C37E C38E -176.7(3)
C31E C32E C37E C39E -57.9(3)
C31E C32E C37E C40E 64.8(3)
C31E C36E C42E C43E 175.5(2)
C31E C36E C42E C44E -65.9(3)
C31E C36E C42E C45E 57.7(3)
C32E C31E C36E C35E 3.1(4)
C32E C31E C36E C42E -177.1(2)
C32E C33E C34E C35E 1.5(4)
C32E C33E C34E C41E -179.8(3)
C33E C32E C37E C38E 1.5(4)
C33E C32E C37E C39E 120.3(3)
C33E C32E C37E C40E -117.0(3)
C33E C34E C35E C36E -1.5(4)
C34E C35E C36E C31E -0.8(4)
C34E C35E C36E C42E 179.4(2)
C35E C36E C42E C43E -4.7(4)
C35E C36E C42E C44E 113.9(3)
C35E C36E C42E C45E -122.5(3)
C36E C31E C32E C33E -3.2(4)
C36E C31E C32E C37E 175.1(2)
C37E C32E C33E C34E -177.5(3)
C41E C34E C35E C36E 179.8(3)
